data_7015681
loop_
_publ_author_name
'Sahli, Zeyneb'
'Derrien, Nolwenn'
'Pascal, Simon'
'Demerseman, Bernard'
'Roisnel, Thierry'
'Barri\`ere, Fr\'ed\'eric'
'Achard, Mathieu'
'Bruneau, Christian'

_publ_section_title
;
 Preparation of chiral ruthenium(iv) complexes and applications in
 regio- and enantioselective allylation of phenols.
;
_journal_issue 20
_journal_name_full 'Dalton transactions (Cambridge, England : 2003)'
_journal_page_first 5625
_journal_page_last 5630
_journal_paper_doi 10.1039/c0dt01812k
_journal_volume 40
_journal_year 2011
_chemical_absolute_configuration ad
_chemical_compound_source 'synthesis as described'
_chemical_formula_moiety '2(C27 H36 N O2 Ru), 2(F6 P)'
_chemical_formula_sum 'C54 H72 F12 N2 O4 P2 Ru2'
_chemical_formula_weight 1305.22
_chemical_name_systematic
;
?
;
_space_group_IT_number 5
_symmetry_cell_setting monoclinic
_symmetry_Int_Tables_number 5
_symmetry_space_group_name_Hall 'C 2y'
_symmetry_space_group_name_H-M 'C 1 2 1'
_atom_sites_solution_hydrogens geom
_atom_sites_solution_primary direct
_atom_sites_solution_secondary difmap
_cell_angle_alpha 90
_cell_angle_beta 134.2050(10)
_cell_angle_gamma 90
_cell_formula_units_Z 4
_cell_length_a 35.2478(14)
_cell_length_b 8.9626(4)
_cell_length_c 24.9400(10)
_cell_measurement_reflns_used 8442
_cell_measurement_temperature 100(2)
_cell_measurement_theta_max 27.44
_cell_measurement_theta_min 2.31
_cell_measurement_wavelength 0.71073
_cell_volume 5647.9(4)
_computing_cell_refinement 'Bruker SMART'
_computing_data_collection 'Bruker SAINT'
_computing_data_reduction 'Bruker SAINT'
_computing_molecular_graphics 'Ortep-3 for Windows (Farrugia, 1997)'
_computing_publication_material 'WinGX publication routines (Farrugia, 1999)'
_computing_structure_refinement 'SHELXL-97 (Sheldrick, 1997)'
_computing_structure_solution 'SIR97 (Altomare et al., 1999)'
_diffrn_ambient_temperature 100(2)
_diffrn_detector 'CCD plate'
_diffrn_measured_fraction_theta_full 0.994
_diffrn_measured_fraction_theta_max 0.994
_diffrn_measurement_device_type 'APEXII, Bruker-AXS'
_diffrn_measurement_method 'CCD rotation images, thin slices'
_diffrn_radiation_monochromator graphite
_diffrn_radiation_probe x-ray
_diffrn_radiation_type MoK\a
_diffrn_radiation_wavelength 0.71073
_diffrn_reflns_av_R_equivalents 0.0427
_diffrn_reflns_av_unetI/netI 0.0441
_diffrn_reflns_limit_h_max 45
_diffrn_reflns_limit_h_min -44
_diffrn_reflns_limit_k_max 11
_diffrn_reflns_limit_k_min -11
_diffrn_reflns_limit_l_max 32
_diffrn_reflns_limit_l_min -32
_diffrn_reflns_number 42236
_diffrn_reflns_theta_full 27.47
_diffrn_reflns_theta_max 27.47
_diffrn_reflns_theta_min 3.42
_exptl_absorpt_coefficient_mu 0.677
_exptl_absorpt_correction_T_max 0.827
_exptl_absorpt_correction_T_min 0.620
_exptl_absorpt_correction_type multi-scan
_exptl_absorpt_process_details
;
[Sheldrick, G.M. (2002). SADABS Bruker AXS Inc., Madison, Wisconsin, USA]
;
_exptl_crystal_colour yellow
_exptl_crystal_density_diffrn 1.535
_exptl_crystal_density_method 'not measured'
_exptl_crystal_description prism
_exptl_crystal_F_000 2672
_exptl_crystal_size_max 0.57
_exptl_crystal_size_mid 0.36
_exptl_crystal_size_min 0.28
_platon_squeeze_details
;
;
_refine_diff_density_max 1.209
_refine_diff_density_min -0.755
_refine_diff_density_rms 0.095
_refine_ls_abs_structure_details 'Flack H D (1983), Acta Cryst. A39, 876-881'
_refine_ls_abs_structure_Flack 0.03(3)
_refine_ls_extinction_method none
_refine_ls_goodness_of_fit_ref 1.04
_refine_ls_hydrogen_treatment constr
_refine_ls_matrix_type full
_refine_ls_number_parameters 692
_refine_ls_number_reflns 12429
_refine_ls_number_restraints 1
_refine_ls_restrained_S_all 1.04
_refine_ls_R_factor_all 0.0455
_refine_ls_R_factor_gt 0.0427
_refine_ls_shift/su_max 0.007
_refine_ls_shift/su_mean 0
_refine_ls_structure_factor_coef Fsqd
_refine_ls_weighting_details 'calc w=1/[\s^2^(Fo^2^)+(0.0503P)^2^+20.9699P] where P=(Fo^2^+2Fc^2^)/3'
_refine_ls_weighting_scheme calc
_refine_ls_wR_factor_gt 0.1076
_refine_ls_wR_factor_ref 0.1091
_reflns_number_gt 11682
_reflns_number_total 12429
_reflns_threshold_expression >2sigma(I)
_cod_data_source_file c0dt01812k.txt
_cod_data_source_block BD
_cod_original_sg_symbol_H-M 'C 2'
_cod_database_code 7015681

loop_
_symmetry_equiv_pos_as_xyz
'x, y, z'
'-x, y, -z'
'x+1/2, y+1/2, z'
'-x+1/2, y+1/2, -z'

loop_
_atom_site_label
_atom_site_type_symbol
_atom_site_fract_x
_atom_site_fract_y
_atom_site_fract_z
_atom_site_U_iso_or_equiv
_atom_site_adp_type
_atom_site_occupancy
_atom_site_symmetry_multiplicity
_atom_site_calc_flag
_atom_site_refinement_flags
_atom_site_disorder_assembly
_atom_site_disorder_group
Ru1 Ru 0.676358(12) 0.14086(3) 0.263490(16) 0.01951(8) Uani 1 1 d . . .
C1 C 0.71556(17) 0.1025(5) 0.3836(2) 0.0256(9) Uani 1 1 d . . .
C2 C 0.69101(17) -0.0314(5) 0.3440(2) 0.0252(9) Uani 1 1 d . . .
C3 C 0.63516(18) -0.0034(5) 0.2832(3) 0.0271(9) Uani 1 1 d . . .
C4 C 0.62560(15) 0.1514(6) 0.2843(2) 0.0262(8) Uani 1 1 d . . .
C5 C 0.67632(17) 0.2170(5) 0.3471(2) 0.0244(9) Uani 1 1 d . . .
C6 C 0.77213(16) 0.1233(6) 0.4556(2) 0.0285(10) Uani 1 1 d . . .
H6A H 0.774 0.1437 0.496 0.043 Uiso 1 1 calc R . .
H6B H 0.7873 0.2073 0.4508 0.043 Uiso 1 1 calc R . .
H6C H 0.7921 0.0323 0.4672 0.043 Uiso 1 1 calc R . .
C7 C 0.7165(2) -0.1826(5) 0.3678(3) 0.0325(11) Uani 1 1 d . . .
H7A H 0.754 -0.1722 0.3955 0.049 Uiso 1 1 calc R . .
H7B H 0.6988 -0.2448 0.3235 0.049 Uiso 1 1 calc R . .
H7C H 0.7132 -0.2296 0.3999 0.049 Uiso 1 1 calc R . .
C8 C 0.5940(2) -0.1222(6) 0.2356(3) 0.0391(12) Uani 1 1 d . . .
H8A H 0.585 -0.1649 0.2617 0.059 Uiso 1 1 calc R . .
H8B H 0.6078 -0.2009 0.2258 0.059 Uiso 1 1 calc R . .
H8C H 0.5622 -0.0786 0.1881 0.059 Uiso 1 1 calc R . .
C9 C 0.57387(19) 0.2300(6) 0.2354(3) 0.0332(11) Uani 1 1 d . . .
H9A H 0.5458 0.1627 0.1953 0.05 Uiso 1 1 calc R . .
H9B H 0.5751 0.3182 0.2134 0.05 Uiso 1 1 calc R . .
H9C H 0.5665 0.2608 0.2651 0.05 Uiso 1 1 calc R . .
C10 C 0.6847(2) 0.3750(5) 0.3731(3) 0.0302(10) Uani 1 1 d . . .
H10A H 0.6777 0.3829 0.4048 0.045 Uiso 1 1 calc R . .
H10B H 0.6605 0.4409 0.3297 0.045 Uiso 1 1 calc R . .
H10C H 0.7213 0.4046 0.4019 0.045 Uiso 1 1 calc R . .
C11 C 0.69784(19) -0.0384(5) 0.2286(3) 0.0261(9) Uani 1 1 d . . .
H11A H 0.7347 -0.0385 0.2514 0.031 Uiso 1 1 calc R . .
H11B H 0.6841 -0.1393 0.2232 0.031 Uiso 1 1 calc R . .
C12 C 0.66226(19) 0.0619(5) 0.1685(2) 0.0294(10) Uani 1 1 d . . .
H12 H 0.6725 0.1206 0.1486 0.035 Uiso 1 1 calc R . .
C13 C 0.61146(19) 0.0702(6) 0.1399(3) 0.0346(11) Uani 1 1 d . . .
H13 H 0.6024 0.0035 0.1591 0.042 Uiso 1 1 calc R . .
C14 C 0.5702(2) 0.1795(8) 0.0802(3) 0.0491(15) Uani 1 1 d . . .
H14A H 0.5876 0.2704 0.0845 0.074 Uiso 1 1 calc R . .
H14B H 0.5465 0.2045 0.0866 0.074 Uiso 1 1 calc R . .
H14C H 0.5497 0.1347 0.0308 0.074 Uiso 1 1 calc R . .
O15 O 0.64416(13) 0.3472(4) 0.21410(18) 0.0303(7) Uani 1 1 d . . .
C16 C 0.67529(18) 0.4533(5) 0.2311(2) 0.0264(9) Uani 1 1 d . . .
O17 O 0.66100(14) 0.5842(4) 0.21034(19) 0.0385(8) Uani 1 1 d . . .
N18 N 0.74439(14) 0.2624(4) 0.30088(19) 0.0206(7) Uani 1 1 d . . .
C19 C 0.73165(18) 0.4091(5) 0.2777(2) 0.0243(9) Uani 1 1 d . . .
C20 C 0.7676(2) 0.5088(5) 0.2933(3) 0.0349(11) Uani 1 1 d . . .
H20 H 0.7575 0.6092 0.2767 0.042 Uiso 1 1 calc R . .
C21 C 0.8194(2) 0.4625(6) 0.3340(3) 0.0361(12) Uani 1 1 d . . .
H21 H 0.8446 0.5304 0.3445 0.043 Uiso 1 1 calc R . .
C22 C 0.8334(2) 0.3180(5) 0.3585(3) 0.0270(10) Uani 1 1 d . . .
C23 C 0.8884(2) 0.2593(6) 0.4022(3) 0.0338(11) Uani 1 1 d . . .
H23A H 0.8966 0.2688 0.3715 0.041 Uiso 1 1 calc R . .
H23B H 0.9144 0.3201 0.4479 0.041 Uiso 1 1 calc R . .
C24 C 0.8935(2) 0.0990(6) 0.4236(3) 0.0347(11) Uani 1 1 d . . .
H24 H 0.9294 0.0542 0.4536 0.042 Uiso 1 1 calc R . .
C25 C 0.87057(17) 0.0838(6) 0.4588(3) 0.0320(10) Uani 1 1 d . . .
H25A H 0.8742 0.1746 0.4846 0.038 Uiso 1 1 calc R . .
H25B H 0.8825 -0.0063 0.4901 0.038 Uiso 1 1 calc R . .
C26 C 0.81495(17) 0.0667(5) 0.3756(3) 0.0240(9) Uani 1 1 d . . .
H26 H 0.789 -0.002 0.3677 0.029 Uiso 1 1 calc R . .
C27 C 0.79555(17) 0.2203(5) 0.3435(2) 0.0223(9) Uani 1 1 d . . .
C28 C 0.8459(2) 0.0022(6) 0.3556(3) 0.0369(13) Uani 1 1 d . . .
C29 C 0.8257(3) 0.0337(7) 0.2797(4) 0.0532(18) Uani 1 1 d . . .
H29A H 0.8195 0.1411 0.2695 0.08 Uiso 1 1 calc R . .
H29B H 0.7924 -0.0203 0.2411 0.08 Uiso 1 1 calc R . .
H29C H 0.8519 0.0008 0.2792 0.08 Uiso 1 1 calc R . .
C30 C 0.8556(3) -0.1643(6) 0.3722(4) 0.0559(18) Uani 1 1 d . . .
H30A H 0.8688 -0.1834 0.4216 0.084 Uiso 1 1 calc R . .
H30B H 0.8819 -0.198 0.3719 0.084 Uiso 1 1 calc R . .
H30C H 0.8224 -0.2187 0.3341 0.084 Uiso 1 1 calc R . .
Ru2 Ru 0.895297(12) 0.16054(3) 0.054589(17) 0.02158(8) Uani 1 1 d . . .
C51 C 0.83911(16) -0.0195(5) 0.0316(2) 0.0244(9) Uani 1 1 d . . .
C52 C 0.82996(16) 0.0030(5) -0.0341(2) 0.0247(9) Uani 1 1 d . . .
C53 C 0.81483(15) 0.1567(6) -0.0558(2) 0.0258(8) Uani 1 1 d . . .
C54 C 0.81372(17) 0.2267(5) -0.0051(2) 0.0256(9) Uani 1 1 d . . .
C55 C 0.82756(15) 0.1169(5) 0.0474(2) 0.0253(9) Uani 1 1 d . . .
C56 C 0.85003(19) -0.1682(5) 0.0683(3) 0.0291(10) Uani 1 1 d . . .
H56A H 0.8703 -0.1529 0.1213 0.044 Uiso 1 1 calc R . .
H56B H 0.8704 -0.2308 0.0637 0.044 Uiso 1 1 calc R . .
H56C H 0.8164 -0.2175 0.0437 0.044 Uiso 1 1 calc R . .
C57 C 0.82857(19) -0.1192(5) -0.0759(3) 0.0306(10) Uani 1 1 d . . .
H57A H 0.8574 -0.1897 -0.0403 0.046 Uiso 1 1 calc R . .
H57B H 0.8329 -0.0771 -0.1076 0.046 Uiso 1 1 calc R . .
H57C H 0.7945 -0.1714 -0.1072 0.046 Uiso 1 1 calc R . .
C58 C 0.7993(2) 0.2296(6) -0.1229(3) 0.0327(10) Uani 1 1 d . . .
H58A H 0.7606 0.232 -0.1639 0.049 Uiso 1 1 calc R . .
H58B H 0.8139 0.1726 -0.1386 0.049 Uiso 1 1 calc R . .
H58C H 0.8131 0.3317 -0.1102 0.049 Uiso 1 1 calc R . .
C59 C 0.7956(2) 0.3826(6) -0.0115(3) 0.0349(11) Uani 1 1 d . . .
H59A H 0.7569 0.386 -0.05 0.052 Uiso 1 1 calc R . .
H59B H 0.8096 0.4501 -0.0253 0.052 Uiso 1 1 calc R . .
H59C H 0.8086 0.4136 0.0366 0.052 Uiso 1 1 calc R . .
C60 C 0.82465(16) 0.1397(6) 0.1042(2) 0.0295(9) Uani 1 1 d . . .
H60A H 0.847 0.2245 0.1363 0.044 Uiso 1 1 calc R . .
H60B H 0.8371 0.0495 0.1348 0.044 Uiso 1 1 calc R . .
H60C H 0.7879 0.1598 0.0784 0.044 Uiso 1 1 calc R . .
C61 C 0.95770(18) -0.0084(5) 0.1193(3) 0.0303(10) Uani 1 1 d . . .
H61A H 0.9814 -0.0056 0.1743 0.036 Uiso 1 1 calc R . .
H61B H 0.9478 -0.1107 0.0984 0.036 Uiso 1 1 calc R . .
C62 C 0.96858(17) 0.0956(6) 0.0882(3) 0.0314(11) Uani 1 1 d . . .
H62 H 0.9986 0.1593 0.1187 0.038 Uiso 1 1 calc R . .
C63 C 0.93253(18) 0.0982(6) 0.0105(3) 0.0355(12) Uani 1 1 d . . .
H63 H 0.905 0.026 -0.0171 0.043 Uiso 1 1 calc R . .
C64 C 0.9351(2) 0.2106(7) -0.0321(3) 0.0445(14) Uani 1 1 d . . .
H64A H 0.9582 0.2935 0.001 0.067 Uiso 1 1 calc R . .
H64B H 0.8995 0.2485 -0.0747 0.067 Uiso 1 1 calc R . .
H64C H 0.9493 0.1624 -0.0504 0.067 Uiso 1 1 calc R . .
O65 O 0.90102(13) 0.3694(4) 0.02487(18) 0.0285(7) Uani 1 1 d . . .
C66 C 0.92397(17) 0.4767(5) 0.0735(3) 0.0260(9) Uani 1 1 d . . .
O67 O 0.92881(14) 0.6035(4) 0.06092(19) 0.0345(8) Uani 1 1 d . . .
N68 N 0.93913(13) 0.2867(4) 0.1575(2) 0.0213(7) Uani 1 1 d . . .
C69 C 0.94493(16) 0.4328(5) 0.1487(2) 0.0222(9) Uani 1 1 d . . .
C70 C 0.96911(16) 0.5370(5) 0.2045(3) 0.0255(9) Uani 1 1 d . . .
H70 H 0.9719 0.6377 0.1956 0.031 Uiso 1 1 calc R . .
C71 C 0.98942(16) 0.4949(5) 0.2735(3) 0.0259(9) Uani 1 1 d . . .
H71 H 1.0066 0.5655 0.3129 0.031 Uiso 1 1 calc R . .
C72 C 0.98419(16) 0.3466(5) 0.2844(2) 0.0231(9) Uani 1 1 d . . .
C73 C 1.00651(18) 0.2920(5) 0.3590(3) 0.0265(9) Uani 1 1 d . . .
H73A H 0.9897 0.3472 0.3724 0.032 Uiso 1 1 calc R . .
H73B H 1.045 0.312 0.398 0.032 Uiso 1 1 calc R . .
C74 C 0.99673(16) 0.1250(5) 0.3565(2) 0.0256(9) Uani 1 1 d . . .
H74 H 1.0102 0.0804 0.4039 0.031 Uiso 1 1 calc R . .
C75 C 0.93745(17) 0.0978(5) 0.2858(2) 0.0259(9) Uani 1 1 d . . .
H75A H 0.9141 0.183 0.2718 0.031 Uiso 1 1 calc R . .
H75B H 0.9234 0.0031 0.2865 0.031 Uiso 1 1 calc R . .
C76 C 0.95376(16) 0.0899(5) 0.2417(2) 0.0207(8) Uani 1 1 d . . .
H76 H 0.9338 0.0171 0.1994 0.025 Uiso 1 1 calc R . .
C77 C 0.95735(16) 0.2456(5) 0.2241(2) 0.0232(9) Uani 1 1 d . . .
C78 C 1.01067(17) 0.0375(5) 0.3177(2) 0.0264(9) Uani 1 1 d . . .
C79 C 1.01151(19) -0.1313(5) 0.3268(3) 0.0341(11) Uani 1 1 d . . .
H79A H 0.9802 -0.1616 0.3165 0.051 Uiso 1 1 calc R . .
H79B H 1.0435 -0.1593 0.3781 0.051 Uiso 1 1 calc R . .
H79C H 1.0113 -0.1813 0.2917 0.051 Uiso 1 1 calc R . .
C80 C 1.06015(17) 0.0838(5) 0.3346(3) 0.0285(9) Uani 1 1 d . . .
H80A H 1.0598 0.1921 0.3288 0.043 Uiso 1 1 calc R . .
H80B H 1.0601 0.0332 0.2997 0.043 Uiso 1 1 calc R . .
H80C H 1.092 0.0557 0.386 0.043 Uiso 1 1 calc R . .
P101 P 0.84566(5) 0.57371(15) 0.20150(7) 0.0305(3) Uani 1 1 d . . .
F101 F 0.80238(18) 0.4512(5) 0.1704(3) 0.0908(16) Uani 1 1 d . . .
F102 F 0.88789(18) 0.4787(6) 0.2749(3) 0.0889(16) Uani 1 1 d . . .
F103 F 0.83000(18) 0.6576(6) 0.2395(2) 0.0813(13) Uani 1 1 d . . .
F104 F 0.89021(16) 0.6960(4) 0.2326(3) 0.0714(12) Uani 1 1 d . . .
F105 F 0.80406(15) 0.6683(7) 0.1283(2) 0.0972(19) Uani 1 1 d . . .
F106 F 0.86303(15) 0.4936(6) 0.1644(2) 0.0727(13) Uani 1 1 d . . .
P111 P 0.85417(4) 0.57111(14) 0.53224(6) 0.0244(2) Uani 1 1 d . . .
F111 F 0.8650(2) 0.3963(8) 0.5532(4) 0.0647(8) Uani 0.623(3) 1 d P . .
F211 F 0.8426(4) 0.4154(14) 0.4909(6) 0.0647(8) Uani 0.377(3) 1 d P . .
F114 F 0.8941(2) 0.6102(9) 0.6187(4) 0.0647(8) Uani 0.623(3) 1 d P . .
F214 F 0.8881(4) 0.4942(15) 0.6133(6) 0.0647(8) Uani 0.377(3) 1 d P . .
F113 F 0.8460(3) 0.7448(9) 0.5144(4) 0.0647(8) Uani 0.623(3) 1 d P . .
F213 F 0.8687(4) 0.7275(14) 0.5746(7) 0.0647(8) Uani 0.377(3) 1 d P . .
F112 F 0.8145(2) 0.5320(9) 0.4482(4) 0.0647(8) Uani 0.623(3) 1 d P . .
F212 F 0.8245(3) 0.6607(16) 0.4552(5) 0.0647(8) Uani 0.377(3) 1 d P . .
F115 F 0.90478(12) 0.5762(4) 0.54355(18) 0.0485(8) Uani 1 1 d . . .
F116 F 0.80426(12) 0.5707(5) 0.52104(19) 0.0605(11) Uani 1 1 d . . .

loop_
_atom_site_aniso_label
_atom_site_aniso_U_11
_atom_site_aniso_U_22
_atom_site_aniso_U_33
_atom_site_aniso_U_23
_atom_site_aniso_U_13
_atom_site_aniso_U_12
Ru1 0.02072(14) 0.01874(16) 0.01872(14) -0.00134(14) 0.01362(12) -0.00336(14)
C1 0.024(2) 0.036(3) 0.0211(19) -0.0028(17) 0.0174(18) -0.0062(18)
C2 0.026(2) 0.029(2) 0.024(2) 0.0027(18) 0.0185(19) 0.0014(18)
C3 0.025(2) 0.028(2) 0.027(2) 0.0017(19) 0.018(2) -0.0042(18)
C4 0.0270(19) 0.029(2) 0.0272(19) -0.001(2) 0.0208(17) -0.005(2)
C5 0.024(2) 0.027(2) 0.028(2) -0.0023(18) 0.0200(19) -0.0047(17)
C6 0.025(2) 0.042(3) 0.0218(19) -0.002(2) 0.0172(17) -0.006(2)
C7 0.039(3) 0.025(2) 0.039(3) 0.011(2) 0.029(2) 0.006(2)
C8 0.043(3) 0.033(3) 0.038(3) -0.004(2) 0.028(3) -0.014(2)
C9 0.027(2) 0.032(3) 0.037(3) 0.002(2) 0.021(2) -0.002(2)
C10 0.034(2) 0.026(2) 0.031(2) -0.0072(19) 0.023(2) -0.0042(19)
C11 0.037(2) 0.0152(19) 0.029(2) -0.0100(17) 0.024(2) -0.0061(18)
C12 0.038(3) 0.030(2) 0.018(2) -0.0071(18) 0.018(2) -0.008(2)
C13 0.036(3) 0.040(3) 0.021(2) -0.008(2) 0.017(2) -0.009(2)
C14 0.036(3) 0.066(4) 0.017(2) -0.002(2) 0.0079(19) 0.000(3)
O15 0.0258(16) 0.0289(18) 0.0284(16) 0.0073(14) 0.0160(14) 0.0010(13)
C16 0.031(2) 0.024(2) 0.020(2) 0.0020(17) 0.0164(19) 0.0002(18)
O17 0.0395(19) 0.0225(16) 0.0331(18) 0.0038(14) 0.0178(16) -0.0002(15)
N18 0.0245(18) 0.0198(18) 0.0174(16) -0.0027(14) 0.0146(15) -0.0049(14)
C19 0.028(2) 0.019(2) 0.017(2) 0.0009(16) 0.0126(19) -0.0029(17)
C20 0.036(3) 0.019(2) 0.032(2) 0.0031(19) 0.017(2) -0.0052(19)
C21 0.030(2) 0.033(3) 0.030(2) -0.002(2) 0.016(2) -0.016(2)
C22 0.037(3) 0.022(2) 0.026(2) -0.0090(18) 0.024(2) -0.0118(19)
C23 0.034(3) 0.034(3) 0.041(3) -0.015(2) 0.029(2) -0.015(2)
C24 0.029(2) 0.029(2) 0.051(3) -0.012(2) 0.030(2) -0.0071(19)
C25 0.022(2) 0.027(2) 0.041(3) 0.002(2) 0.019(2) 0.0040(18)
C26 0.026(2) 0.020(2) 0.030(2) -0.0028(18) 0.021(2) -0.0014(17)
C27 0.027(2) 0.023(2) 0.019(2) -0.0102(16) 0.0166(19) -0.0103(17)
C28 0.034(3) 0.030(3) 0.063(4) -0.021(2) 0.040(3) -0.015(2)
C29 0.065(4) 0.058(4) 0.080(4) -0.042(3) 0.066(4) -0.036(3)
C30 0.046(3) 0.032(3) 0.096(5) -0.023(3) 0.052(4) -0.009(3)
Ru2 0.01847(14) 0.01851(16) 0.02205(15) -0.00341(14) 0.01202(13) -0.00357(13)
C51 0.018(2) 0.027(2) 0.020(2) -0.0046(18) 0.0099(18) -0.0055(17)
C52 0.0149(19) 0.029(2) 0.022(2) -0.0046(18) 0.0101(17) -0.0068(17)
C53 0.0188(17) 0.026(2) 0.0236(18) -0.002(2) 0.0115(15) -0.004(2)
C54 0.021(2) 0.022(2) 0.024(2) -0.0038(18) 0.0118(18) -0.0029(17)
C55 0.0168(18) 0.023(2) 0.027(2) -0.0046(17) 0.0121(17) -0.0061(16)
C56 0.032(2) 0.021(2) 0.030(2) -0.0019(19) 0.020(2) -0.0050(19)
C57 0.030(2) 0.028(2) 0.025(2) -0.0057(19) 0.016(2) -0.0053(19)
C58 0.034(2) 0.030(3) 0.029(2) 0.001(2) 0.020(2) -0.001(2)
C59 0.037(3) 0.028(2) 0.037(3) 0.002(2) 0.025(2) 0.005(2)
C60 0.0235(18) 0.034(2) 0.0271(19) -0.001(2) 0.0162(17) 0.000(2)
C61 0.026(2) 0.026(2) 0.031(2) -0.0029(19) 0.016(2) 0.0019(18)
C62 0.0174(19) 0.038(3) 0.032(2) -0.014(2) 0.0149(19) -0.0043(18)
C63 0.023(2) 0.046(3) 0.038(3) -0.013(2) 0.022(2) -0.008(2)
C64 0.039(3) 0.057(4) 0.044(3) -0.003(3) 0.032(3) -0.006(3)
O65 0.0317(17) 0.0213(16) 0.0281(16) -0.0060(13) 0.0192(15) -0.0079(13)
C66 0.022(2) 0.024(2) 0.030(2) -0.0040(18) 0.0173(19) -0.0051(17)
O67 0.0402(18) 0.0235(17) 0.0373(18) -0.0017(14) 0.0262(16) -0.0072(14)
N68 0.0177(17) 0.0138(17) 0.0247(19) 0.0021(14) 0.0119(16) 0.0014(13)
C69 0.0170(19) 0.021(2) 0.026(2) -0.0030(17) 0.0140(18) -0.0020(16)
C70 0.022(2) 0.0143(19) 0.033(2) -0.0044(17) 0.0169(19) -0.0028(16)
C71 0.019(2) 0.023(2) 0.027(2) -0.0090(18) 0.0124(19) -0.0031(17)
C72 0.0168(19) 0.022(2) 0.025(2) -0.0077(18) 0.0129(18) -0.0017(16)
C73 0.026(2) 0.018(2) 0.024(2) -0.0052(17) 0.0138(19) -0.0008(17)
C74 0.0232(19) 0.021(2) 0.0227(19) -0.0008(17) 0.0125(16) 0.0008(17)
C75 0.023(2) 0.023(2) 0.029(2) 0.0015(17) 0.0169(19) 0.0000(16)
C76 0.0160(18) 0.0170(19) 0.0209(19) -0.0040(16) 0.0098(17) -0.0020(15)
C77 0.0154(19) 0.021(2) 0.026(2) -0.0058(18) 0.0122(18) -0.0023(16)
C78 0.022(2) 0.022(2) 0.023(2) -0.0057(17) 0.0109(18) -0.0008(17)
C79 0.029(2) 0.022(2) 0.031(2) 0.0039(19) 0.014(2) 0.0057(19)
C80 0.021(2) 0.025(2) 0.028(2) -0.0037(18) 0.0132(19) 0.0005(17)
P101 0.0313(6) 0.0302(6) 0.0339(6) 0.0022(5) 0.0242(6) 0.0043(5)
F101 0.061(2) 0.063(3) 0.145(5) -0.012(3) 0.071(3) -0.026(2)
F102 0.069(3) 0.105(4) 0.095(3) 0.061(3) 0.058(3) 0.036(3)
F103 0.107(3) 0.088(3) 0.090(3) 0.009(3) 0.084(3) 0.029(3)
F104 0.058(2) 0.050(2) 0.093(3) -0.015(2) 0.047(2) -0.0184(18)
F105 0.048(2) 0.167(5) 0.079(3) 0.085(4) 0.046(2) 0.049(3)
F106 0.045(2) 0.105(4) 0.070(3) -0.040(2) 0.041(2) -0.010(2)
P111 0.0209(5) 0.0270(6) 0.0206(5) -0.0031(4) 0.0127(5) 0.0009(4)
F111 0.0453(15) 0.084(2) 0.0632(16) -0.0076(17) 0.0373(14) -0.0047(14)
F211 0.0453(15) 0.084(2) 0.0632(16) -0.0076(17) 0.0373(14) -0.0047(14)
F116 0.0289(16) 0.113(3) 0.0463(18) -0.020(2) 0.0285(15) -0.0133(18)
F114 0.0453(15) 0.084(2) 0.0632(16) -0.0076(17) 0.0373(14) -0.0047(14)
F214 0.0453(15) 0.084(2) 0.0632(16) -0.0076(17) 0.0373(14) -0.0047(14)
F113 0.0453(15) 0.084(2) 0.0632(16) -0.0076(17) 0.0373(14) -0.0047(14)
F213 0.0453(15) 0.084(2) 0.0632(16) -0.0076(17) 0.0373(14) -0.0047(14)
F115 0.0339(16) 0.070(2) 0.0472(18) 0.0011(17) 0.0305(15) 0.0029(16)
F112 0.0453(15) 0.084(2) 0.0632(16) -0.0076(17) 0.0373(14) -0.0047(14)
F212 0.0453(15) 0.084(2) 0.0632(16) -0.0076(17) 0.0373(14) -0.0047(14)

loop_
_atom_type_symbol
_atom_type_description
_atom_type_scat_dispersion_real
_atom_type_scat_dispersion_imag
_atom_type_scat_source
C C 0.0033 0.0016 'International Tables Vol C Tables 4.2.6.8 and 6.1.1.4'
H H 0 0 'International Tables Vol C Tables 4.2.6.8 and 6.1.1.4'
N N 0.0061 0.0033 'International Tables Vol C Tables 4.2.6.8 and 6.1.1.4'
O O 0.0106 0.006 'International Tables Vol C Tables 4.2.6.8 and 6.1.1.4'
F F 0.0171 0.0103 'International Tables Vol C Tables 4.2.6.8 and 6.1.1.4'
P P 0.1023 0.0942 'International Tables Vol C Tables 4.2.6.8 and 6.1.1.4'
Ru Ru -1.2594 0.8363 'International Tables Vol C Tables 4.2.6.8 and 6.1.1.4'

loop_
_geom_angle_atom_site_label_1
_geom_angle_atom_site_label_2
_geom_angle_atom_site_label_3
_geom_angle
_geom_angle_site_symmetry_1
_geom_angle_site_symmetry_3
_geom_angle_publ_flag
O15 Ru1 N18 77.87(13) . . ?
O15 Ru1 C12 91.63(16) . . ?
N18 Ru1 C12 88.62(16) . . ?
O15 Ru1 C4 84.41(17) . . ?
N18 Ru1 C4 136.10(16) . . ?
C12 Ru1 C4 132.10(17) . . ?
O15 Ru1 C5 85.65(16) . . ?
N18 Ru1 C5 99.70(15) . . ?
C12 Ru1 C5 170.47(17) . . ?
C4 Ru1 C5 38.57(16) . . ?
O15 Ru1 C11 127.97(16) . . ?
N18 Ru1 C11 87.38(16) . . ?
C12 Ru1 C11 37.81(18) . . ?
C4 Ru1 C11 133.69(19) . . ?
C5 Ru1 C11 146.32(17) . . ?
O15 Ru1 C3 118.45(15) . . ?
N18 Ru1 C3 152.70(15) . . ?
C12 Ru1 C3 111.17(18) . . ?
C4 Ru1 C3 37.75(19) . . ?
C5 Ru1 C3 62.68(17) . . ?
C11 Ru1 C3 96.90(17) . . ?
O15 Ru1 C2 145.14(15) . . ?
N18 Ru1 C2 117.19(15) . . ?
C12 Ru1 C2 118.51(17) . . ?
C4 Ru1 C2 62.75(17) . . ?
C5 Ru1 C2 61.68(17) . . ?
C11 Ru1 C2 85.70(17) . . ?
C3 Ru1 C2 37.08(16) . . ?
O15 Ru1 C1 119.60(15) . . ?
N18 Ru1 C1 92.03(14) . . ?
C12 Ru1 C1 148.18(18) . . ?
C4 Ru1 C1 62.76(15) . . ?
C5 Ru1 C1 37.07(17) . . ?
C11 Ru1 C1 110.42(17) . . ?
C3 Ru1 C1 61.17(16) . . ?
C2 Ru1 C1 35.77(16) . . ?
O15 Ru1 C13 80.11(17) . . ?
N18 Ru1 C13 118.91(16) . . ?
C12 Ru1 C13 36.14(18) . . ?
C4 Ru1 C13 96.63(17) . . ?
C5 Ru1 C13 134.34(17) . . ?
C11 Ru1 C13 64.15(18) . . ?
C3 Ru1 C13 86.77(18) . . ?
C2 Ru1 C13 113.23(18) . . ?
C1 Ru1 C13 147.24(17) . . ?
C2 C1 C5 108.5(4) . . ?
C2 C1 C6 127.0(4) . . ?
C5 C1 C6 124.3(4) . . ?
C2 C1 Ru1 72.1(2) . . ?
C5 C1 Ru1 67.9(2) . . ?
C6 C1 Ru1 129.4(3) . . ?
C1 C2 C3 108.1(4) . . ?
C1 C2 C7 126.0(4) . . ?
C3 C2 C7 125.1(4) . . ?
C1 C2 Ru1 72.1(3) . . ?
C3 C2 Ru1 69.7(2) . . ?
C7 C2 Ru1 131.6(3) . . ?
C4 C3 C2 108.4(4) . . ?
C4 C3 C8 126.3(4) . . ?
C2 C3 C8 124.6(4) . . ?
C4 C3 Ru1 69.0(2) . . ?
C2 C3 Ru1 73.3(3) . . ?
C8 C3 Ru1 130.8(3) . . ?
C3 C4 C5 106.5(4) . . ?
C3 C4 C9 127.9(4) . . ?
C5 C4 C9 125.4(5) . . ?
C3 C4 Ru1 73.2(3) . . ?
C5 C4 Ru1 71.1(2) . . ?
C9 C4 Ru1 124.4(3) . . ?
C1 C5 C4 108.4(4) . . ?
C1 C5 C10 126.3(4) . . ?
C4 C5 C10 125.1(4) . . ?
C1 C5 Ru1 75.0(2) . . ?
C4 C5 Ru1 70.3(2) . . ?
C10 C5 Ru1 125.1(3) . . ?
C1 C6 H6A 109.5 . . ?
C1 C6 H6B 109.5 . . ?
H6A C6 H6B 109.5 . . ?
C1 C6 H6C 109.5 . . ?
H6A C6 H6C 109.5 . . ?
H6B C6 H6C 109.5 . . ?
C2 C7 H7A 109.5 . . ?
C2 C7 H7B 109.5 . . ?
H7A C7 H7B 109.5 . . ?
C2 C7 H7C 109.5 . . ?
H7A C7 H7C 109.5 . . ?
H7B C7 H7C 109.5 . . ?
C3 C8 H8A 109.5 . . ?
C3 C8 H8B 109.5 . . ?
H8A C8 H8B 109.5 . . ?
C3 C8 H8C 109.5 . . ?
H8A C8 H8C 109.5 . . ?
H8B C8 H8C 109.5 . . ?
C4 C9 H9A 109.5 . . ?
C4 C9 H9B 109.5 . . ?
H9A C9 H9B 109.5 . . ?
C4 C9 H9C 109.5 . . ?
H9A C9 H9C 109.5 . . ?
H9B C9 H9C 109.5 . . ?
C5 C10 H10A 109.5 . . ?
C5 C10 H10B 109.5 . . ?
H10A C10 H10B 109.5 . . ?
C5 C10 H10C 109.5 . . ?
H10A C10 H10C 109.5 . . ?
H10B C10 H10C 109.5 . . ?
C12 C11 Ru1 70.1(3) . . ?
C12 C11 H11A 116.6 . . ?
Ru1 C11 H11A 116.6 . . ?
C12 C11 H11B 116.6 . . ?
Ru1 C11 H11B 116.6 . . ?
H11A C11 H11B 113.6 . . ?
C13 C12 C11 116.7(4) . . ?
C13 C12 Ru1 77.0(3) . . ?
C11 C12 Ru1 72.1(2) . . ?
C13 C12 H12 121.7 . . ?
C11 C12 H12 121.7 . . ?
Ru1 C12 H12 120.5 . . ?
C12 C13 C14 123.4(5) . . ?
C12 C13 Ru1 66.9(2) . . ?
C14 C13 Ru1 121.2(4) . . ?
C12 C13 H13 118.3 . . ?
C14 C13 H13 118.3 . . ?
Ru1 C13 H13 82.4 . . ?
C13 C14 H14A 109.5 . . ?
C13 C14 H14B 109.5 . . ?
H14A C14 H14B 109.5 . . ?
C13 C14 H14C 109.5 . . ?
H14A C14 H14C 109.5 . . ?
H14B C14 H14C 109.5 . . ?
C16 O15 Ru1 118.6(3) . . ?
O17 C16 O15 124.1(4) . . ?
O17 C16 C19 120.6(4) . . ?
O15 C16 C19 115.4(4) . . ?
C27 N18 C19 117.3(4) . . ?
C27 N18 Ru1 131.6(3) . . ?
C19 N18 Ru1 111.1(3) . . ?
C20 C19 N18 122.5(4) . . ?
C20 C19 C16 120.9(4) . . ?
N18 C19 C16 116.5(4) . . ?
C19 C20 C21 119.7(4) . . ?
C19 C20 H20 120.2 . . ?
C21 C20 H20 120.2 . . ?
C22 C21 C20 119.2(4) . . ?
C22 C21 H21 120.4 . . ?
C20 C21 H21 120.4 . . ?
C21 C22 C27 119.3(5) . . ?
C21 C22 C23 122.2(4) . . ?
C27 C22 C23 118.5(4) . . ?
C24 C23 C22 111.3(4) . . ?
C24 C23 H23A 109.4 . . ?
C22 C23 H23A 109.4 . . ?
C24 C23 H23B 109.4 . . ?
C22 C23 H23B 109.4 . . ?
H23A C23 H23B 108 . . ?
C23 C24 C25 107.8(4) . . ?
C23 C24 C28 111.8(5) . . ?
C25 C24 C28 88.8(4) . . ?
C23 C24 H24 115.2 . . ?
C25 C24 H24 115.2 . . ?
C28 C24 H24 115.2 . . ?
C24 C25 C26 85.7(4) . . ?
C24 C25 H25A 114.4 . . ?
C26 C25 H25A 114.4 . . ?
C24 C25 H25B 114.4 . . ?
C26 C25 H25B 114.4 . . ?
H25A C25 H25B 111.5 . . ?
C27 C26 C25 107.4(3) . . ?
C27 C26 C28 108.8(4) . . ?
C25 C26 C28 87.3(3) . . ?
C27 C26 H26 116.5 . . ?
C25 C26 H26 116.5 . . ?
C28 C26 H26 116.5 . . ?
N18 C27 C22 121.9(4) . . ?
N18 C27 C26 122.3(4) . . ?
C22 C27 C26 115.8(4) . . ?
C29 C28 C30 110.2(5) . . ?
C29 C28 C24 117.7(4) . . ?
C30 C28 C24 112.2(5) . . ?
C29 C28 C26 119.8(5) . . ?
C30 C28 C26 110.0(5) . . ?
C24 C28 C26 84.8(3) . . ?
C28 C29 H29A 109.5 . . ?
C28 C29 H29B 109.5 . . ?
H29A C29 H29B 109.5 . . ?
C28 C29 H29C 109.5 . . ?
H29A C29 H29C 109.5 . . ?
H29B C29 H29C 109.5 . . ?
C28 C30 H30A 109.5 . . ?
C28 C30 H30B 109.5 . . ?
H30A C30 H30B 109.5 . . ?
C28 C30 H30C 109.5 . . ?
H30A C30 H30C 109.5 . . ?
H30B C30 H30C 109.5 . . ?
O65 Ru2 C62 89.66(17) . . ?
O65 Ru2 N68 77.65(13) . . ?
C62 Ru2 N68 90.48(15) . . ?
O65 Ru2 C53 85.86(16) . . ?
C62 Ru2 C53 129.49(17) . . ?
N68 Ru2 C53 136.77(16) . . ?
O65 Ru2 C61 126.17(16) . . ?
C62 Ru2 C61 38.22(19) . . ?
N68 Ru2 C61 88.14(15) . . ?
C53 Ru2 C61 132.50(19) . . ?
O65 Ru2 C54 85.54(15) . . ?
C62 Ru2 C54 167.13(18) . . ?
N68 Ru2 C54 100.12(15) . . ?
C53 Ru2 C54 38.29(16) . . ?
C61 Ru2 C54 148.29(18) . . ?
O65 Ru2 C52 120.12(15) . . ?
C62 Ru2 C52 109.78(17) . . ?
N68 Ru2 C52 152.00(15) . . ?
C53 Ru2 C52 37.86(18) . . ?
C61 Ru2 C52 95.99(17) . . ?
C54 Ru2 C52 63.08(16) . . ?
O65 Ru2 C63 79.49(17) . . ?
C62 Ru2 C63 36.26(18) . . ?
N68 Ru2 C63 121.32(15) . . ?
C53 Ru2 C63 93.79(16) . . ?
C61 Ru2 C63 64.42(19) . . ?
C54 Ru2 C63 130.90(17) . . ?
C52 Ru2 C63 84.94(17) . . ?
O65 Ru2 C51 145.78(15) . . ?
C62 Ru2 C51 119.74(18) . . ?
N68 Ru2 C51 116.07(15) . . ?
C53 Ru2 C51 62.41(17) . . ?
C61 Ru2 C51 86.92(17) . . ?
C54 Ru2 C51 61.89(16) . . ?
C52 Ru2 C51 37.07(16) . . ?
C63 Ru2 C51 113.08(17) . . ?
O65 Ru2 C55 118.69(14) . . ?
C62 Ru2 C55 151.30(18) . . ?
N68 Ru2 C55 91.44(14) . . ?
C53 Ru2 C55 62.13(15) . . ?
C61 Ru2 C55 113.24(17) . . ?
C54 Ru2 C55 36.79(16) . . ?
C52 Ru2 C55 61.46(15) . . ?
C63 Ru2 C55 146.27(16) . . ?
C51 Ru2 C55 36.18(16) . . ?
C55 C51 C52 108.2(4) . . ?
C55 C51 C56 126.2(4) . . ?
C52 C51 C56 124.9(4) . . ?
C55 C51 Ru2 72.1(2) . . ?
C52 C51 Ru2 69.9(2) . . ?
C56 C51 Ru2 131.3(3) . . ?
C53 C52 C51 106.9(4) . . ?
C53 C52 C57 128.2(4) . . ?
C51 C52 C57 124.2(4) . . ?
C53 C52 Ru2 68.1(2) . . ?
C51 C52 Ru2 73.0(2) . . ?
C57 C52 Ru2 131.3(3) . . ?
C54 C53 C52 108.4(4) . . ?
C54 C53 C58 125.4(5) . . ?
C52 C53 C58 126.0(4) . . ?
C54 C53 Ru2 72.0(2) . . ?
C52 C53 Ru2 74.0(2) . . ?
C58 C53 Ru2 123.0(3) . . ?
C55 C54 C53 107.8(4) . . ?
C55 C54 C59 126.2(4) . . ?
C53 C54 C59 125.7(4) . . ?
C55 C54 Ru2 75.2(2) . . ?
C53 C54 Ru2 69.7(2) . . ?
C59 C54 Ru2 125.5(3) . . ?
C54 C55 C51 108.6(4) . . ?
C54 C55 C60 124.5(4) . . ?
C51 C55 C60 126.6(4) . . ?
C54 C55 Ru2 68.0(2) . . ?
C51 C55 Ru2 71.8(2) . . ?
C60 C55 Ru2 130.7(3) . . ?
C51 C56 H56A 109.5 . . ?
C51 C56 H56B 109.5 . . ?
H56A C56 H56B 109.5 . . ?
C51 C56 H56C 109.5 . . ?
H56A C56 H56C 109.5 . . ?
H56B C56 H56C 109.5 . . ?
C52 C57 H57A 109.5 . . ?
C52 C57 H57B 109.5 . . ?
H57A C57 H57B 109.5 . . ?
C52 C57 H57C 109.5 . . ?
H57A C57 H57C 109.5 . . ?
H57B C57 H57C 109.5 . . ?
C53 C58 H58A 109.5 . . ?
C53 C58 H58B 109.5 . . ?
H58A C58 H58B 109.5 . . ?
C53 C58 H58C 109.5 . . ?
H58A C58 H58C 109.5 . . ?
H58B C58 H58C 109.5 . . ?
C54 C59 H59A 109.5 . . ?
C54 C59 H59B 109.5 . . ?
H59A C59 H59B 109.5 . . ?
C54 C59 H59C 109.5 . . ?
H59A C59 H59C 109.5 . . ?
H59B C59 H59C 109.5 . . ?
C55 C60 H60A 109.5 . . ?
C55 C60 H60B 109.5 . . ?
H60A C60 H60B 109.5 . . ?
C55 C60 H60C 109.5 . . ?
H60A C60 H60C 109.5 . . ?
H60B C60 H60C 109.5 . . ?
C62 C61 Ru2 70.1(3) . . ?
C62 C61 H61A 116.6 . . ?
Ru2 C61 H61A 116.6 . . ?
C62 C61 H61B 116.6 . . ?
Ru2 C61 H61B 116.6 . . ?
H61A C61 H61B 113.6 . . ?
C63 C62 C61 116.0(4) . . ?
C63 C62 Ru2 76.8(3) . . ?
C61 C62 Ru2 71.7(3) . . ?
C63 C62 H62 122 . . ?
C61 C62 H62 122 . . ?
Ru2 C62 H62 120.7 . . ?
C62 C63 C64 123.1(5) . . ?
C62 C63 Ru2 66.9(3) . . ?
C64 C63 Ru2 120.7(4) . . ?
C62 C63 H63 118.4 . . ?
C64 C63 H63 118.4 . . ?
Ru2 C63 H63 82.9 . . ?
C63 C64 H64A 109.5 . . ?
C63 C64 H64B 109.5 . . ?
H64A C64 H64B 109.5 . . ?
C63 C64 H64C 109.5 . . ?
H64A C64 H64C 109.5 . . ?
H64B C64 H64C 109.5 . . ?
C66 O65 Ru2 119.2(3) . . ?
O67 C66 O65 123.8(4) . . ?
O67 C66 C69 121.7(4) . . ?
O65 C66 C69 114.4(4) . . ?
C77 N68 C69 117.6(4) . . ?
C77 N68 Ru2 130.4(3) . . ?
C69 N68 Ru2 111.8(3) . . ?
N68 C69 C70 123.1(4) . . ?
N68 C69 C66 116.8(4) . . ?
C70 C69 C66 120.1(4) . . ?
C69 C70 C71 119.7(4) . . ?
C69 C70 H70 120.2 . . ?
C71 C70 H70 120.2 . . ?
C70 C71 C72 118.7(4) . . ?
C70 C71 H71 120.7 . . ?
C72 C71 H71 120.7 . . ?
C71 C72 C77 119.1(4) . . ?
C71 C72 C73 121.5(4) . . ?
C77 C72 C73 119.5(4) . . ?
C72 C73 C74 111.0(4) . . ?
C72 C73 H73A 109.4 . . ?
C74 C73 H73A 109.4 . . ?
C72 C73 H73B 109.4 . . ?
C74 C73 H73B 109.4 . . ?
H73A C73 H73B 108 . . ?
C73 C74 C75 106.7(4) . . ?
C73 C74 C78 110.9(4) . . ?
C75 C74 C78 88.5(3) . . ?
C73 C74 H74 115.8 . . ?
C75 C74 H74 115.8 . . ?
C78 C74 H74 115.8 . . ?
C74 C75 C76 86.6(3) . . ?
C74 C75 H75A 114.2 . . ?
C76 C75 H75A 114.2 . . ?
C74 C75 H75B 114.2 . . ?
C76 C75 H75B 114.2 . . ?
H75A C75 H75B 111.4 . . ?
C77 C76 C75 108.3(3) . . ?
C77 C76 C78 109.3(3) . . ?
C75 C76 C78 87.2(3) . . ?
C77 C76 H76 116.1 . . ?
C75 C76 H76 116.1 . . ?
C78 C76 H76 116.1 . . ?
N68 C77 C72 121.8(4) . . ?
N68 C77 C76 123.5(4) . . ?
C72 C77 C76 114.6(4) . . ?
C79 C78 C80 109.0(4) . . ?
C79 C78 C74 112.7(4) . . ?
C80 C78 C74 118.7(4) . . ?
C79 C78 C76 110.3(4) . . ?
C80 C78 C76 119.5(4) . . ?
C74 C78 C76 84.9(3) . . ?
C78 C79 H79A 109.5 . . ?
C78 C79 H79B 109.5 . . ?
H79A C79 H79B 109.5 . . ?
C78 C79 H79C 109.5 . . ?
H79A C79 H79C 109.5 . . ?
H79B C79 H79C 109.5 . . ?
C78 C80 H80A 109.5 . . ?
C78 C80 H80B 109.5 . . ?
H80A C80 H80B 109.5 . . ?
C78 C80 H80C 109.5 . . ?
H80A C80 H80C 109.5 . . ?
H80B C80 H80C 109.5 . . ?
F105 P101 F101 90.3(3) . . ?
F105 P101 F102 179.3(2) . . ?
F101 P101 F102 90.1(3) . . ?
F105 P101 F103 90.4(3) . . ?
F101 P101 F103 90.2(3) . . ?
F102 P101 F103 90.1(3) . . ?
F105 P101 F106 89.6(3) . . ?
F101 P101 F106 91.9(3) . . ?
F102 P101 F106 89.8(3) . . ?
F103 P101 F106 178.0(3) . . ?
F105 P101 F104 90.0(3) . . ?
F101 P101 F104 178.8(3) . . ?
F102 P101 F104 89.7(3) . . ?
F103 P101 F104 91.0(3) . . ?
F106 P101 F104 86.9(2) . . ?
F112 P111 F116 85.2(3) . . ?
F112 P111 F114 178.8(3) . . ?
F116 P111 F114 93.6(2) . . ?
F112 P111 F113 91.5(4) . . ?
F116 P111 F113 89.5(3) . . ?
F114 P111 F113 88.9(4) . . ?
F112 P111 F115 95.1(3) . . ?
F116 P111 F115 178.5(2) . . ?
F114 P111 F115 86.1(2) . . ?
F113 P111 F115 89.0(3) . . ?
F112 P111 F213 131.4(5) . . ?
F116 P111 F213 85.6(4) . . ?
F114 P111 F213 48.8(5) . . ?
F115 P111 F213 93.1(4) . . ?
F112 P111 F211 49.3(5) . . ?
F116 P111 F211 97.5(4) . . ?
F114 P111 F211 130.6(5) . . ?
F113 P111 F211 138.9(5) . . ?
F115 P111 F211 83.8(4) . . ?
F213 P111 F211 176.9(5) . . ?
F112 P111 F111 90.3(4) . . ?
F116 P111 F111 92.1(3) . . ?
F114 P111 F111 89.4(4) . . ?
F113 P111 F111 177.6(4) . . ?
F115 P111 F111 89.3(3) . . ?
F213 P111 F111 137.7(5) . . ?
F112 P111 F214 141.2(6) . . ?
F116 P111 F214 89.0(4) . . ?
F113 P111 F214 126.8(5) . . ?
F115 P111 F214 91.7(4) . . ?
F213 P111 F214 86.0(6) . . ?
F211 P111 F214 93.9(6) . . ?
F111 P111 F214 51.6(5) . . ?
F116 P111 F212 94.2(3) . . ?
F114 P111 F212 136.8(6) . . ?
F113 P111 F212 48.8(5) . . ?
F115 P111 F212 85.0(3) . . ?
F213 P111 F212 89.7(6) . . ?
F211 P111 F212 90.2(6) . . ?
F111 P111 F212 132.6(5) . . ?
F214 P111 F212 174.4(6) . . ?
F211 F111 F214 132.9(11) . . ?
F211 F111 P111 68.7(7) . . ?
F214 F111 P111 64.5(6) . . ?
F111 F211 F112 128.5(11) . . ?
F111 F211 P111 68.8(7) . . ?
F112 F211 P111 62.7(6) . . ?
F214 F114 F213 136.2(10) . . ?
F214 F114 P111 72.5(8) . . ?
F213 F114 P111 66.4(6) . . ?
F114 F214 F111 132.1(12) . . ?
F114 F214 P111 69.3(8) . . ?
F111 F214 P111 63.9(5) . . ?
F213 F113 F212 137.4(11) . . ?
F213 F113 P111 70.5(8) . . ?
F212 F113 P111 66.9(6) . . ?
F113 F213 F114 131.7(12) . . ?
F113 F213 P111 68.6(7) . . ?
F114 F213 P111 64.8(6) . . ?
F212 F112 F211 132.5(9) . . ?
F212 F112 P111 71.6(6) . . ?
F211 F112 P111 67.9(6) . . ?
F112 F212 F113 126.7(11) . . ?
F112 F212 P111 64.6(7) . . ?
F113 F212 P111 64.3(5) . . ?

loop_
_geom_bond_atom_site_label_1
_geom_bond_atom_site_label_2
_geom_bond_distance
_geom_bond_site_symmetry_2
_geom_bond_publ_flag
Ru1 O15 2.068(3) . ?
Ru1 N18 2.165(3) . ?
Ru1 C12 2.173(4) . ?
Ru1 C4 2.184(4) . ?
Ru1 C5 2.194(4) . ?
Ru1 C11 2.199(4) . ?
Ru1 C3 2.240(4) . ?
Ru1 C2 2.288(4) . ?
Ru1 C1 2.288(4) . ?
Ru1 C13 2.302(4) . ?
C1 C2 1.405(7) . ?
C1 C5 1.428(6) . ?
C1 C6 1.497(6) . ?
C2 C3 1.440(6) . ?
C2 C7 1.501(6) . ?
C3 C4 1.432(7) . ?
C3 C8 1.499(7) . ?
C4 C5 1.446(6) . ?
C4 C9 1.486(6) . ?
C5 C10 1.499(6) . ?
C6 H6A 0.98 . ?
C6 H6B 0.98 . ?
C6 H6C 0.98 . ?
C7 H7A 0.98 . ?
C7 H7B 0.98 . ?
C7 H7C 0.98 . ?
C8 H8A 0.98 . ?
C8 H8B 0.98 . ?
C8 H8C 0.98 . ?
C9 H9A 0.98 . ?
C9 H9B 0.98 . ?
C9 H9C 0.98 . ?
C10 H10A 0.98 . ?
C10 H10B 0.98 . ?
C10 H10C 0.98 . ?
C11 C12 1.417(7) . ?
C11 H11A 0.99 . ?
C11 H11B 0.99 . ?
C12 C13 1.393(7) . ?
C12 H12 0.95 . ?
C13 C14 1.507(8) . ?
C13 H13 0.95 . ?
C14 H14A 0.98 . ?
C14 H14B 0.98 . ?
C14 H14C 0.98 . ?
O15 C16 1.280(6) . ?
C16 O17 1.239(6) . ?
C16 C19 1.495(6) . ?
N18 C27 1.361(6) . ?
N18 C19 1.379(6) . ?
C19 C20 1.367(6) . ?
C20 C21 1.396(7) . ?
C20 H20 0.95 . ?
C21 C22 1.369(7) . ?
C21 H21 0.95 . ?
C22 C27 1.410(6) . ?
C22 C23 1.510(7) . ?
C23 C24 1.500(7) . ?
C23 H23A 0.99 . ?
C23 H23B 0.99 . ?
C24 C25 1.559(7) . ?
C24 C28 1.574(7) . ?
C24 H24 1 . ?
C25 C26 1.581(6) . ?
C25 H25A 0.99 . ?
C25 H25B 0.99 . ?
C26 C27 1.497(6) . ?
C26 C28 1.594(6) . ?
C26 H26 1 . ?
C28 C29 1.513(9) . ?
C28 C30 1.523(8) . ?
C29 H29A 0.98 . ?
C29 H29B 0.98 . ?
C29 H29C 0.98 . ?
C30 H30A 0.98 . ?
C30 H30B 0.98 . ?
C30 H30C 0.98 . ?
Ru2 O65 2.074(3) . ?
Ru2 C62 2.166(4) . ?
Ru2 N68 2.173(4) . ?
Ru2 C53 2.177(4) . ?
Ru2 C61 2.188(5) . ?
Ru2 C54 2.206(4) . ?
Ru2 C52 2.255(4) . ?
Ru2 C63 2.292(5) . ?
Ru2 C51 2.296(4) . ?
Ru2 C55 2.300(4) . ?
C51 C55 1.427(6) . ?
C51 C52 1.447(6) . ?
C51 C56 1.506(7) . ?
C52 C53 1.440(7) . ?
C52 C57 1.489(7) . ?
C53 C54 1.438(6) . ?
C53 C58 1.499(6) . ?
C54 C55 1.425(6) . ?
C54 C59 1.497(6) . ?
C55 C60 1.502(6) . ?
C56 H56A 0.98 . ?
C56 H56B 0.98 . ?
C56 H56C 0.98 . ?
C57 H57A 0.98 . ?
C57 H57B 0.98 . ?
C57 H57C 0.98 . ?
C58 H58A 0.98 . ?
C58 H58B 0.98 . ?
C58 H58C 0.98 . ?
C59 H59A 0.98 . ?
C59 H59B 0.98 . ?
C59 H59C 0.98 . ?
C60 H60A 0.98 . ?
C60 H60B 0.98 . ?
C60 H60C 0.98 . ?
C61 C62 1.426(7) . ?
C61 H61A 0.99 . ?
C61 H61B 0.99 . ?
C62 C63 1.392(7) . ?
C62 H62 0.95 . ?
C63 C64 1.512(8) . ?
C63 H63 0.95 . ?
C64 H64A 0.98 . ?
C64 H64B 0.98 . ?
C64 H64C 0.98 . ?
O65 C66 1.297(5) . ?
C66 O67 1.222(6) . ?
C66 C69 1.511(6) . ?
N68 C77 1.349(6) . ?
N68 C69 1.367(6) . ?
C69 C70 1.372(6) . ?
C70 C71 1.379(7) . ?
C70 H70 0.95 . ?
C71 C72 1.394(6) . ?
C71 H71 0.95 . ?
C72 C77 1.411(6) . ?
C72 C73 1.510(6) . ?
C73 C74 1.528(6) . ?
C73 H73A 0.99 . ?
C73 H73B 0.99 . ?
C74 C75 1.548(6) . ?
C74 C78 1.566(6) . ?
C74 H74 1 . ?
C75 C76 1.558(6) . ?
C75 H75A 0.99 . ?
C75 H75B 0.99 . ?
C76 C77 1.495(6) . ?
C76 C78 1.592(6) . ?
C76 H76 1 . ?
C78 C79 1.527(6) . ?
C78 C80 1.539(6) . ?
C79 H79A 0.98 . ?
C79 H79B 0.98 . ?
C79 H79C 0.98 . ?
C80 H80A 0.98 . ?
C80 H80B 0.98 . ?
C80 H80C 0.98 . ?
P101 F105 1.571(4) . ?
P101 F101 1.576(4) . ?
P101 F102 1.578(4) . ?
P101 F103 1.581(4) . ?
P101 F106 1.592(4) . ?
P101 F104 1.603(4) . ?
P111 F112 1.544(7) . ?
P111 F116 1.577(3) . ?
P111 F114 1.588(7) . ?
P111 F113 1.589(8) . ?
P111 F115 1.601(3) . ?
P111 F213 1.609(12) . ?
P111 F211 1.610(12) . ?
P111 F111 1.611(8) . ?
P111 F214 1.619(12) . ?
P111 F212 1.622(11) . ?
F111 F211 1.165(12) . ?
F111 F214 1.406(13) . ?
F211 F112 1.317(13) . ?
F114 F214 1.050(13) . ?
F114 F213 1.320(14) . ?
F113 F213 1.116(12) . ?
F113 F212 1.327(13) . ?
F112 F212 1.184(14) . ?

loop_
_geom_torsion_atom_site_label_1
_geom_torsion_atom_site_label_2
_geom_torsion_atom_site_label_3
_geom_torsion_atom_site_label_4
_geom_torsion
_geom_torsion_site_symmetry_1
_geom_torsion_site_symmetry_2
_geom_torsion_site_symmetry_3
_geom_torsion_site_symmetry_4
_geom_torsion_publ_flag
O15 Ru1 C1 C2 145.7(2) . . . . ?
N18 Ru1 C1 C2 -137.1(3) . . . . ?
C12 Ru1 C1 C2 -46.5(4) . . . . ?
C4 Ru1 C1 C2 80.4(3) . . . . ?
C5 Ru1 C1 C2 119.4(4) . . . . ?
C11 Ru1 C1 C2 -49.2(3) . . . . ?
C3 Ru1 C1 C2 37.5(3) . . . . ?
C13 Ru1 C1 C2 24.5(5) . . . . ?
O15 Ru1 C1 C5 26.3(3) . . . . ?
N18 Ru1 C1 C5 103.5(3) . . . . ?
C12 Ru1 C1 C5 -165.9(3) . . . . ?
C4 Ru1 C1 C5 -39.0(3) . . . . ?
C11 Ru1 C1 C5 -168.6(3) . . . . ?
C3 Ru1 C1 C5 -81.9(3) . . . . ?
C2 Ru1 C1 C5 -119.4(4) . . . . ?
C13 Ru1 C1 C5 -94.9(4) . . . . ?
O15 Ru1 C1 C6 -90.7(4) . . . . ?
N18 Ru1 C1 C6 -13.6(4) . . . . ?
C12 Ru1 C1 C6 77.1(6) . . . . ?
C4 Ru1 C1 C6 -156.0(5) . . . . ?
C5 Ru1 C1 C6 -117.0(5) . . . . ?
C11 Ru1 C1 C6 74.4(5) . . . . ?
C3 Ru1 C1 C6 161.0(5) . . . . ?
C2 Ru1 C1 C6 123.6(5) . . . . ?
C13 Ru1 C1 C6 148.1(4) . . . . ?
C5 C1 C2 C3 -2.3(5) . . . . ?
C6 C1 C2 C3 173.0(4) . . . . ?
Ru1 C1 C2 C3 -60.7(3) . . . . ?
C5 C1 C2 C7 -172.7(4) . . . . ?
C6 C1 C2 C7 2.6(7) . . . . ?
Ru1 C1 C2 C7 128.9(5) . . . . ?
C5 C1 C2 Ru1 58.4(3) . . . . ?
C6 C1 C2 Ru1 -126.3(4) . . . . ?
O15 Ru1 C2 C1 -59.1(4) . . . . ?
N18 Ru1 C2 C1 49.8(3) . . . . ?
C12 Ru1 C2 C1 154.2(3) . . . . ?
C4 Ru1 C2 C1 -80.4(3) . . . . ?
C5 Ru1 C2 C1 -36.6(3) . . . . ?
C11 Ru1 C2 C1 134.7(3) . . . . ?
C3 Ru1 C2 C1 -117.9(4) . . . . ?
C13 Ru1 C2 C1 -165.9(3) . . . . ?
O15 Ru1 C2 C3 58.9(4) . . . . ?
N18 Ru1 C2 C3 167.8(3) . . . . ?
C12 Ru1 C2 C3 -87.9(3) . . . . ?
C4 Ru1 C2 C3 37.5(3) . . . . ?
C5 Ru1 C2 C3 81.3(3) . . . . ?
C11 Ru1 C2 C3 -107.4(3) . . . . ?
C1 Ru1 C2 C3 117.9(4) . . . . ?
C13 Ru1 C2 C3 -48.0(3) . . . . ?
O15 Ru1 C2 C7 178.3(4) . . . . ?
N18 Ru1 C2 C7 -72.8(5) . . . . ?
C12 Ru1 C2 C7 31.5(5) . . . . ?
C4 Ru1 C2 C7 156.9(5) . . . . ?
C5 Ru1 C2 C7 -159.3(5) . . . . ?
C11 Ru1 C2 C7 12.0(4) . . . . ?
C3 Ru1 C2 C7 119.4(6) . . . . ?
C1 Ru1 C2 C7 -122.7(5) . . . . ?
C13 Ru1 C2 C7 71.4(5) . . . . ?
C1 C2 C3 C4 1.8(5) . . . . ?
C7 C2 C3 C4 172.4(4) . . . . ?
Ru1 C2 C3 C4 -60.4(3) . . . . ?
C1 C2 C3 C8 -169.3(4) . . . . ?
C7 C2 C3 C8 1.2(7) . . . . ?
Ru1 C2 C3 C8 128.4(5) . . . . ?
C1 C2 C3 Ru1 62.2(3) . . . . ?
C7 C2 C3 Ru1 -127.2(4) . . . . ?
O15 Ru1 C3 C4 -28.2(3) . . . . ?
N18 Ru1 C3 C4 93.7(4) . . . . ?
C12 Ru1 C3 C4 -132.4(3) . . . . ?
C5 Ru1 C3 C4 39.6(2) . . . . ?
C11 Ru1 C3 C4 -168.6(3) . . . . ?
C2 Ru1 C3 C4 117.9(4) . . . . ?
C1 Ru1 C3 C4 81.8(3) . . . . ?
C13 Ru1 C3 C4 -105.2(3) . . . . ?
O15 Ru1 C3 C2 -146.2(3) . . . . ?
N18 Ru1 C3 C2 -24.3(5) . . . . ?
C12 Ru1 C3 C2 109.7(3) . . . . ?
C4 Ru1 C3 C2 -117.9(4) . . . . ?
C5 Ru1 C3 C2 -78.3(3) . . . . ?
C11 Ru1 C3 C2 73.4(3) . . . . ?
C1 Ru1 C3 C2 -36.1(3) . . . . ?
C13 Ru1 C3 C2 136.9(3) . . . . ?
O15 Ru1 C3 C8 92.2(5) . . . . ?
N18 Ru1 C3 C8 -145.8(4) . . . . ?
C12 Ru1 C3 C8 -11.9(5) . . . . ?
C4 Ru1 C3 C8 120.5(6) . . . . ?
C5 Ru1 C3 C8 160.1(5) . . . . ?
C11 Ru1 C3 C8 -48.1(5) . . . . ?
C2 Ru1 C3 C8 -121.6(6) . . . . ?
C1 Ru1 C3 C8 -157.7(5) . . . . ?
C13 Ru1 C3 C8 15.3(5) . . . . ?
C2 C3 C4 C5 -0.7(5) . . . . ?
C8 C3 C4 C5 170.3(4) . . . . ?
Ru1 C3 C4 C5 -63.7(3) . . . . ?
C2 C3 C4 C9 -176.0(4) . . . . ?
C8 C3 C4 C9 -5.1(8) . . . . ?
Ru1 C3 C4 C9 120.9(4) . . . . ?
C2 C3 C4 Ru1 63.1(3) . . . . ?
C8 C3 C4 Ru1 -125.9(5) . . . . ?
O15 Ru1 C4 C3 155.3(3) . . . . ?
N18 Ru1 C4 C3 -138.7(3) . . . . ?
C12 Ru1 C4 C3 68.2(3) . . . . ?
C5 Ru1 C4 C3 -114.7(4) . . . . ?
C11 Ru1 C4 C3 15.7(4) . . . . ?
C2 Ru1 C4 C3 -36.8(3) . . . . ?
C1 Ru1 C4 C3 -77.2(3) . . . . ?
C13 Ru1 C4 C3 76.0(3) . . . . ?
O15 Ru1 C4 C5 -90.0(3) . . . . ?
N18 Ru1 C4 C5 -24.0(4) . . . . ?
C12 Ru1 C4 C5 -177.2(3) . . . . ?
C11 Ru1 C4 C5 130.4(3) . . . . ?
C3 Ru1 C4 C5 114.7(4) . . . . ?
C2 Ru1 C4 C5 77.9(3) . . . . ?
C1 Ru1 C4 C5 37.5(3) . . . . ?
C13 Ru1 C4 C5 -169.4(3) . . . . ?
O15 Ru1 C4 C9 30.5(4) . . . . ?
N18 Ru1 C4 C9 96.5(4) . . . . ?
C12 Ru1 C4 C9 -56.7(5) . . . . ?
C5 Ru1 C4 C9 120.5(6) . . . . ?
C11 Ru1 C4 C9 -109.1(4) . . . . ?
C3 Ru1 C4 C9 -124.8(5) . . . . ?
C2 Ru1 C4 C9 -161.6(5) . . . . ?
C1 Ru1 C4 C9 158.0(5) . . . . ?
C13 Ru1 C4 C9 -48.9(4) . . . . ?
C2 C1 C5 C4 1.9(5) . . . . ?
C6 C1 C5 C4 -173.6(4) . . . . ?
Ru1 C1 C5 C4 62.9(3) . . . . ?
C2 C1 C5 C10 176.2(4) . . . . ?
C6 C1 C5 C10 0.7(7) . . . . ?
Ru1 C1 C5 C10 -122.9(4) . . . . ?
C2 C1 C5 Ru1 -61.0(3) . . . . ?
C6 C1 C5 Ru1 123.5(4) . . . . ?
C3 C4 C5 C1 -0.7(5) . . . . ?
C9 C4 C5 C1 174.8(4) . . . . ?
Ru1 C4 C5 C1 -65.9(3) . . . . ?
C3 C4 C5 C10 -175.1(4) . . . . ?
C9 C4 C5 C10 0.4(7) . . . . ?
Ru1 C4 C5 C10 119.7(4) . . . . ?
C3 C4 C5 Ru1 65.2(3) . . . . ?
C9 C4 C5 Ru1 -119.3(4) . . . . ?
O15 Ru1 C5 C1 -157.3(3) . . . . ?
N18 Ru1 C5 C1 -80.4(3) . . . . ?
C4 Ru1 C5 C1 116.2(4) . . . . ?
C11 Ru1 C5 C1 19.6(4) . . . . ?
C3 Ru1 C5 C1 77.5(3) . . . . ?
C2 Ru1 C5 C1 35.3(2) . . . . ?
C13 Ru1 C5 C1 131.1(3) . . . . ?
O15 Ru1 C5 C4 86.5(3) . . . . ?
N18 Ru1 C5 C4 163.4(3) . . . . ?
C11 Ru1 C5 C4 -96.7(4) . . . . ?
C3 Ru1 C5 C4 -38.8(3) . . . . ?
C2 Ru1 C5 C4 -80.9(3) . . . . ?
C1 Ru1 C5 C4 -116.2(4) . . . . ?
C13 Ru1 C5 C4 14.8(4) . . . . ?
O15 Ru1 C5 C10 -33.2(4) . . . . ?
N18 Ru1 C5 C10 43.7(4) . . . . ?
C4 Ru1 C5 C10 -119.7(5) . . . . ?
C11 Ru1 C5 C10 143.7(4) . . . . ?
C3 Ru1 C5 C10 -158.4(4) . . . . ?
C2 Ru1 C5 C10 159.5(4) . . . . ?
C1 Ru1 C5 C10 124.1(5) . . . . ?
C13 Ru1 C5 C10 -104.8(4) . . . . ?
O15 Ru1 C11 C12 -18.7(3) . . . . ?
N18 Ru1 C11 C12 -91.1(3) . . . . ?
C4 Ru1 C11 C12 106.3(3) . . . . ?
C5 Ru1 C11 C12 165.2(3) . . . . ?
C3 Ru1 C11 C12 115.9(3) . . . . ?
C2 Ru1 C11 C12 151.4(3) . . . . ?
C1 Ru1 C11 C12 177.7(3) . . . . ?
C13 Ru1 C11 C12 32.9(3) . . . . ?
Ru1 C11 C12 C13 -64.7(4) . . . . ?
O15 Ru1 C12 C13 -70.7(3) . . . . ?
N18 Ru1 C12 C13 -148.5(3) . . . . ?
C4 Ru1 C12 C13 13.2(4) . . . . ?
C11 Ru1 C12 C13 124.0(4) . . . . ?
C3 Ru1 C12 C13 50.8(3) . . . . ?
C2 Ru1 C12 C13 91.0(3) . . . . ?
C1 Ru1 C12 C13 119.8(4) . . . . ?
O15 Ru1 C12 C11 165.3(3) . . . . ?
N18 Ru1 C12 C11 87.5(3) . . . . ?
C4 Ru1 C12 C11 -110.7(3) . . . . ?
C3 Ru1 C12 C11 -73.2(3) . . . . ?
C2 Ru1 C12 C11 -33.0(3) . . . . ?
C1 Ru1 C12 C11 -4.1(5) . . . . ?
C13 Ru1 C12 C11 -124.0(4) . . . . ?
C11 C12 C13 C14 175.1(4) . . . . ?
Ru1 C12 C13 C14 113.1(5) . . . . ?
C11 C12 C13 Ru1 62.0(3) . . . . ?
O15 Ru1 C13 C12 106.7(3) . . . . ?
N18 Ru1 C13 C12 36.6(4) . . . . ?
C4 Ru1 C13 C12 -170.2(3) . . . . ?
C5 Ru1 C13 C12 -179.4(3) . . . . ?
C11 Ru1 C13 C12 -34.4(3) . . . . ?
C3 Ru1 C13 C12 -133.7(3) . . . . ?
C2 Ru1 C13 C12 -107.0(3) . . . . ?
C1 Ru1 C13 C12 -122.3(4) . . . . ?
O15 Ru1 C13 C14 -9.4(4) . . . . ?
N18 Ru1 C13 C14 -79.6(5) . . . . ?
C12 Ru1 C13 C14 -116.1(6) . . . . ?
C4 Ru1 C13 C14 73.7(4) . . . . ?
C5 Ru1 C13 C14 64.4(5) . . . . ?
C11 Ru1 C13 C14 -150.5(5) . . . . ?
C3 Ru1 C13 C14 110.2(4) . . . . ?
C2 Ru1 C13 C14 136.8(4) . . . . ?
C1 Ru1 C13 C14 121.5(4) . . . . ?
N18 Ru1 O15 C16 -7.0(3) . . . . ?
C12 Ru1 O15 C16 -95.3(3) . . . . ?
C4 Ru1 O15 C16 132.6(3) . . . . ?
C5 Ru1 O15 C16 93.9(3) . . . . ?
C11 Ru1 O15 C16 -83.9(4) . . . . ?
C3 Ru1 O15 C16 149.5(3) . . . . ?
C2 Ru1 O15 C16 113.6(4) . . . . ?
C1 Ru1 O15 C16 78.4(4) . . . . ?
C13 Ru1 O15 C16 -129.7(4) . . . . ?
Ru1 O15 C16 O17 -173.1(4) . . . . ?
Ru1 O15 C16 C19 8.1(5) . . . . ?
O15 Ru1 N18 C27 -178.0(4) . . . . ?
C12 Ru1 N18 C27 -86.0(4) . . . . ?
C4 Ru1 N18 C27 113.6(4) . . . . ?
C5 Ru1 N18 C27 98.6(4) . . . . ?
C11 Ru1 N18 C27 -48.2(4) . . . . ?
C3 Ru1 N18 C27 51.8(5) . . . . ?
C2 Ru1 N18 C27 35.6(4) . . . . ?
C1 Ru1 N18 C27 62.1(4) . . . . ?
C13 Ru1 N18 C27 -106.6(4) . . . . ?
O15 Ru1 N18 C19 4.3(3) . . . . ?
C12 Ru1 N18 C19 96.2(3) . . . . ?
C4 Ru1 N18 C19 -64.2(4) . . . . ?
C5 Ru1 N18 C19 -79.1(3) . . . . ?
C11 Ru1 N18 C19 134.0(3) . . . . ?
C3 Ru1 N18 C19 -126.0(4) . . . . ?
C2 Ru1 N18 C19 -142.2(3) . . . . ?
C1 Ru1 N18 C19 -115.6(3) . . . . ?
C13 Ru1 N18 C19 75.6(3) . . . . ?
C27 N18 C19 C20 2.7(6) . . . . ?
Ru1 N18 C19 C20 -179.2(4) . . . . ?
C27 N18 C19 C16 -179.8(4) . . . . ?
Ru1 N18 C19 C16 -1.7(5) . . . . ?
O17 C16 C19 C20 -5.2(7) . . . . ?
O15 C16 C19 C20 173.6(4) . . . . ?
O17 C16 C19 N18 177.2(4) . . . . ?
O15 C16 C19 N18 -4.0(6) . . . . ?
N18 C19 C20 C21 0.4(7) . . . . ?
C16 C19 C20 C21 -177.0(5) . . . . ?
C19 C20 C21 C22 -1.0(8) . . . . ?
C20 C21 C22 C27 -1.3(7) . . . . ?
C20 C21 C22 C23 179.5(5) . . . . ?
C21 C22 C23 C24 178.6(5) . . . . ?
C27 C22 C23 C24 -0.6(6) . . . . ?
C22 C23 C24 C25 -48.8(5) . . . . ?
C22 C23 C24 C28 47.2(5) . . . . ?
C23 C24 C25 C26 85.0(4) . . . . ?
C28 C24 C25 C26 -27.5(4) . . . . ?
C24 C25 C26 C27 -81.7(4) . . . . ?
C24 C25 C26 C28 27.2(4) . . . . ?
C19 N18 C27 C22 -5.2(6) . . . . ?
Ru1 N18 C27 C22 177.2(3) . . . . ?
C19 N18 C27 C26 176.5(4) . . . . ?
Ru1 N18 C27 C26 -1.1(6) . . . . ?
C21 C22 C27 N18 4.6(7) . . . . ?
C23 C22 C27 N18 -176.2(4) . . . . ?
C21 C22 C27 C26 -177.0(4) . . . . ?
C23 C22 C27 C26 2.2(6) . . . . ?
C25 C26 C27 N18 -137.4(4) . . . . ?
C28 C26 C27 N18 129.4(4) . . . . ?
C25 C26 C27 C22 44.2(5) . . . . ?
C28 C26 C27 C22 -49.0(5) . . . . ?
C23 C24 C28 C29 39.6(6) . . . . ?
C25 C24 C28 C29 148.3(5) . . . . ?
C23 C24 C28 C30 169.1(5) . . . . ?
C25 C24 C28 C30 -82.2(5) . . . . ?
C23 C24 C28 C26 -81.4(4) . . . . ?
C25 C24 C28 C26 27.3(4) . . . . ?
C27 C26 C28 C29 -38.5(5) . . . . ?
C25 C26 C28 C29 -146.0(5) . . . . ?
C27 C26 C28 C30 -167.7(4) . . . . ?
C25 C26 C28 C30 84.8(5) . . . . ?
C27 C26 C28 C24 80.5(4) . . . . ?
C25 C26 C28 C24 -26.9(4) . . . . ?
O65 Ru2 C51 C55 -55.6(4) . . . . ?
C62 Ru2 C51 C55 158.4(3) . . . . ?
N68 Ru2 C51 C55 51.6(3) . . . . ?
C53 Ru2 C51 C55 -79.7(3) . . . . ?
C61 Ru2 C51 C55 138.0(3) . . . . ?
C54 Ru2 C51 C55 -36.2(3) . . . . ?
C52 Ru2 C51 C55 -117.9(4) . . . . ?
C63 Ru2 C51 C55 -161.6(3) . . . . ?
O65 Ru2 C51 C52 62.2(4) . . . . ?
C62 Ru2 C51 C52 -83.7(3) . . . . ?
N68 Ru2 C51 C52 169.4(2) . . . . ?
C53 Ru2 C51 C52 38.2(3) . . . . ?
C61 Ru2 C51 C52 -104.2(3) . . . . ?
C54 Ru2 C51 C52 81.7(3) . . . . ?
C63 Ru2 C51 C52 -43.7(3) . . . . ?
C55 Ru2 C51 C52 117.9(4) . . . . ?
O65 Ru2 C51 C56 -178.5(3) . . . . ?
C62 Ru2 C51 C56 35.6(5) . . . . ?
N68 Ru2 C51 C56 -71.3(4) . . . . ?
C53 Ru2 C51 C56 157.5(5) . . . . ?
C61 Ru2 C51 C56 15.1(4) . . . . ?
C54 Ru2 C51 C56 -159.0(5) . . . . ?
C52 Ru2 C51 C56 119.3(5) . . . . ?
C63 Ru2 C51 C56 75.6(4) . . . . ?
C55 Ru2 C51 C56 -122.9(5) . . . . ?
C55 C51 C52 C53 2.3(5) . . . . ?
C56 C51 C52 C53 173.1(4) . . . . ?
Ru2 C51 C52 C53 -60.0(3) . . . . ?
C55 C51 C52 C57 -168.9(4) . . . . ?
C56 C51 C52 C57 1.8(7) . . . . ?
Ru2 C51 C52 C57 128.8(4) . . . . ?
C55 C51 C52 Ru2 62.3(3) . . . . ?
C56 C51 C52 Ru2 -126.9(4) . . . . ?
O65 Ru2 C52 C53 -28.1(3) . . . . ?
C62 Ru2 C52 C53 -129.7(3) . . . . ?
N68 Ru2 C52 C53 96.3(4) . . . . ?
C61 Ru2 C52 C53 -166.4(3) . . . . ?
C54 Ru2 C52 C53 38.6(3) . . . . ?
C63 Ru2 C52 C53 -102.8(3) . . . . ?
C51 Ru2 C52 C53 116.8(4) . . . . ?
C55 Ru2 C52 C53 80.4(3) . . . . ?
O65 Ru2 C52 C51 -144.9(2) . . . . ?
C62 Ru2 C52 C51 113.5(3) . . . . ?
N68 Ru2 C52 C51 -20.5(5) . . . . ?
C53 Ru2 C52 C51 -116.8(4) . . . . ?
C61 Ru2 C52 C51 76.8(3) . . . . ?
C54 Ru2 C52 C51 -78.2(3) . . . . ?
C63 Ru2 C52 C51 140.4(3) . . . . ?
C55 Ru2 C52 C51 -36.5(3) . . . . ?
O65 Ru2 C52 C57 94.1(4) . . . . ?
C62 Ru2 C52 C57 -7.5(5) . . . . ?
N68 Ru2 C52 C57 -141.5(4) . . . . ?
C53 Ru2 C52 C57 122.2(5) . . . . ?
C61 Ru2 C52 C57 -44.2(5) . . . . ?
C54 Ru2 C52 C57 160.9(5) . . . . ?
C63 Ru2 C52 C57 19.4(4) . . . . ?
C51 Ru2 C52 C57 -121.0(5) . . . . ?
C55 Ru2 C52 C57 -157.4(5) . . . . ?
C51 C52 C53 C54 -1.1(4) . . . . ?
C57 C52 C53 C54 169.7(4) . . . . ?
Ru2 C52 C53 C54 -64.2(3) . . . . ?
C51 C52 C53 C58 -177.3(4) . . . . ?
C57 C52 C53 C58 -6.5(7) . . . . ?
Ru2 C52 C53 C58 119.5(4) . . . . ?
C51 C52 C53 Ru2 63.2(3) . . . . ?
C57 C52 C53 Ru2 -126.0(4) . . . . ?
O65 Ru2 C53 C54 -88.0(3) . . . . ?
C62 Ru2 C53 C54 -174.2(3) . . . . ?
N68 Ru2 C53 C54 -21.0(4) . . . . ?
C61 Ru2 C53 C54 134.5(3) . . . . ?
C52 Ru2 C53 C54 116.1(4) . . . . ?
C63 Ru2 C53 C54 -167.2(3) . . . . ?
C51 Ru2 C53 C54 78.7(3) . . . . ?
C55 Ru2 C53 C54 37.6(3) . . . . ?
O65 Ru2 C53 C52 155.9(3) . . . . ?
C62 Ru2 C53 C52 69.8(3) . . . . ?
N68 Ru2 C53 C52 -137.0(3) . . . . ?
C61 Ru2 C53 C52 18.5(4) . . . . ?
C54 Ru2 C53 C52 -116.1(4) . . . . ?
C63 Ru2 C53 C52 76.7(3) . . . . ?
C51 Ru2 C53 C52 -37.4(3) . . . . ?
C55 Ru2 C53 C52 -78.4(3) . . . . ?
O65 Ru2 C53 C58 33.0(4) . . . . ?
C62 Ru2 C53 C58 -53.2(5) . . . . ?
N68 Ru2 C53 C58 100.0(4) . . . . ?
C61 Ru2 C53 C58 -104.4(4) . . . . ?
C54 Ru2 C53 C58 121.0(5) . . . . ?
C52 Ru2 C53 C58 -122.9(5) . . . . ?
C63 Ru2 C53 C58 -46.2(4) . . . . ?
C51 Ru2 C53 C58 -160.3(5) . . . . ?
C55 Ru2 C53 C58 158.6(5) . . . . ?
C52 C53 C54 C55 -0.6(5) . . . . ?
C58 C53 C54 C55 175.7(4) . . . . ?
Ru2 C53 C54 C55 -66.1(3) . . . . ?
C52 C53 C54 C59 -174.6(4) . . . . ?
C58 C53 C54 C59 1.6(7) . . . . ?
Ru2 C53 C54 C59 119.8(4) . . . . ?
C52 C53 C54 Ru2 65.6(3) . . . . ?
C58 C53 C54 Ru2 -118.2(4) . . . . ?
O65 Ru2 C54 C55 -155.3(3) . . . . ?
C62 Ru2 C54 C55 136.3(8) . . . . ?
N68 Ru2 C54 C55 -78.7(3) . . . . ?
C53 Ru2 C54 C55 115.7(4) . . . . ?
C61 Ru2 C54 C55 24.4(4) . . . . ?
C52 Ru2 C54 C55 77.5(3) . . . . ?
C63 Ru2 C54 C55 132.7(3) . . . . ?
C51 Ru2 C54 C55 35.6(2) . . . . ?
O65 Ru2 C54 C53 89.0(3) . . . . ?
C62 Ru2 C54 C53 20.6(9) . . . . ?
N68 Ru2 C54 C53 165.6(3) . . . . ?
C61 Ru2 C54 C53 -91.4(4) . . . . ?
C52 Ru2 C54 C53 -38.2(3) . . . . ?
C63 Ru2 C54 C53 17.0(4) . . . . ?
C51 Ru2 C54 C53 -80.2(3) . . . . ?
C55 Ru2 C54 C53 -115.7(4) . . . . ?
O65 Ru2 C54 C59 -31.1(4) . . . . ?
C62 Ru2 C54 C59 -99.5(9) . . . . ?
N68 Ru2 C54 C59 45.5(4) . . . . ?
C53 Ru2 C54 C59 -120.1(5) . . . . ?
C61 Ru2 C54 C59 148.5(4) . . . . ?
C52 Ru2 C54 C59 -158.3(5) . . . . ?
C63 Ru2 C54 C59 -103.1(4) . . . . ?
C51 Ru2 C54 C59 159.7(5) . . . . ?
C55 Ru2 C54 C59 124.2(5) . . . . ?
C53 C54 C55 C51 2.0(5) . . . . ?
C59 C54 C55 C51 176.0(4) . . . . ?
Ru2 C54 C55 C51 -60.5(3) . . . . ?
C53 C54 C55 C60 -172.2(4) . . . . ?
C59 C54 C55 C60 1.8(7) . . . . ?
Ru2 C54 C55 C60 125.2(4) . . . . ?
C53 C54 C55 Ru2 62.6(3) . . . . ?
C59 C54 C55 Ru2 -123.4(5) . . . . ?
C52 C51 C55 C54 -2.7(5) . . . . ?
C56 C51 C55 C54 -173.3(4) . . . . ?
Ru2 C51 C55 C54 58.2(3) . . . . ?
C52 C51 C55 C60 171.4(4) . . . . ?
C56 C51 C55 C60 0.8(7) . . . . ?
Ru2 C51 C55 C60 -127.7(4) . . . . ?
C52 C51 C55 Ru2 -60.9(3) . . . . ?
C56 C51 C55 Ru2 128.5(4) . . . . ?
O65 Ru2 C55 C54 28.4(3) . . . . ?
C62 Ru2 C55 C54 -161.3(3) . . . . ?
N68 Ru2 C55 C54 105.1(3) . . . . ?
C53 Ru2 C55 C54 -39.1(3) . . . . ?
C61 Ru2 C55 C54 -166.4(3) . . . . ?
C52 Ru2 C55 C54 -82.3(3) . . . . ?
C63 Ru2 C55 C54 -88.1(4) . . . . ?
C51 Ru2 C55 C54 -119.7(4) . . . . ?
O65 Ru2 C55 C51 148.0(2) . . . . ?
C62 Ru2 C55 C51 -41.6(4) . . . . ?
N68 Ru2 C55 C51 -135.3(3) . . . . ?
C53 Ru2 C55 C51 80.5(3) . . . . ?
C61 Ru2 C55 C51 -46.7(3) . . . . ?
C54 Ru2 C55 C51 119.7(4) . . . . ?
C52 Ru2 C55 C51 37.3(3) . . . . ?
C63 Ru2 C55 C51 31.6(4) . . . . ?
O65 Ru2 C55 C60 -89.0(4) . . . . ?
C62 Ru2 C55 C60 81.4(5) . . . . ?
N68 Ru2 C55 C60 -12.3(4) . . . . ?
C53 Ru2 C55 C60 -156.5(5) . . . . ?
C61 Ru2 C55 C60 76.3(5) . . . . ?
C54 Ru2 C55 C60 -117.3(5) . . . . ?
C52 Ru2 C55 C60 160.3(5) . . . . ?
C63 Ru2 C55 C60 154.6(4) . . . . ?
C51 Ru2 C55 C60 123.0(5) . . . . ?
O65 Ru2 C61 C62 -19.9(3) . . . . ?
N68 Ru2 C61 C62 -93.1(3) . . . . ?
C53 Ru2 C61 C62 103.3(3) . . . . ?
C54 Ru2 C61 C62 160.5(3) . . . . ?
C52 Ru2 C61 C62 114.6(3) . . . . ?
C63 Ru2 C61 C62 33.2(3) . . . . ?
C51 Ru2 C61 C62 150.6(3) . . . . ?
C55 Ru2 C61 C62 176.1(3) . . . . ?
Ru2 C61 C62 C63 -64.6(4) . . . . ?
O65 Ru2 C62 C63 -72.5(3) . . . . ?
N68 Ru2 C62 C63 -150.2(3) . . . . ?
C53 Ru2 C62 C63 11.8(4) . . . . ?
C61 Ru2 C62 C63 123.4(4) . . . . ?
C54 Ru2 C62 C63 -4.6(10) . . . . ?
C52 Ru2 C62 C63 49.6(4) . . . . ?
C51 Ru2 C62 C63 89.1(3) . . . . ?
C55 Ru2 C62 C63 116.0(4) . . . . ?
O65 Ru2 C62 C61 164.0(3) . . . . ?
N68 Ru2 C62 C61 86.4(3) . . . . ?
C53 Ru2 C62 C61 -111.6(3) . . . . ?
C54 Ru2 C62 C61 -128.0(8) . . . . ?
C52 Ru2 C62 C61 -73.9(3) . . . . ?
C63 Ru2 C62 C61 -123.4(4) . . . . ?
C51 Ru2 C62 C61 -34.3(3) . . . . ?
C55 Ru2 C62 C61 -7.5(5) . . . . ?
C61 C62 C63 C64 174.4(5) . . . . ?
Ru2 C62 C63 C64 112.6(5) . . . . ?
C61 C62 C63 Ru2 61.8(4) . . . . ?
O65 Ru2 C63 C62 104.0(3) . . . . ?
N68 Ru2 C63 C62 35.6(4) . . . . ?
C53 Ru2 C63 C62 -170.9(3) . . . . ?
C61 Ru2 C63 C62 -34.9(3) . . . . ?
C54 Ru2 C63 C62 178.7(3) . . . . ?
C52 Ru2 C63 C62 -134.0(3) . . . . ?
C51 Ru2 C63 C62 -109.3(3) . . . . ?
C55 Ru2 C63 C62 -129.0(3) . . . . ?
O65 Ru2 C63 C64 -11.9(4) . . . . ?
C62 Ru2 C63 C64 -116.0(5) . . . . ?
N68 Ru2 C63 C64 -80.4(4) . . . . ?
C53 Ru2 C63 C64 73.1(4) . . . . ?
C61 Ru2 C63 C64 -150.9(4) . . . . ?
C54 Ru2 C63 C64 62.7(5) . . . . ?
C52 Ru2 C63 C64 110.0(4) . . . . ?
C51 Ru2 C63 C64 134.7(4) . . . . ?
C55 Ru2 C63 C64 115.0(4) . . . . ?
C62 Ru2 O65 C66 -92.8(3) . . . . ?
N68 Ru2 O65 C66 -2.2(3) . . . . ?
C53 Ru2 O65 C66 137.6(3) . . . . ?
C61 Ru2 O65 C66 -80.6(4) . . . . ?
C54 Ru2 O65 C66 99.2(3) . . . . ?
C52 Ru2 O65 C66 154.4(3) . . . . ?
C63 Ru2 O65 C66 -127.8(3) . . . . ?
C51 Ru2 O65 C66 116.4(4) . . . . ?
C55 Ru2 O65 C66 82.6(3) . . . . ?
Ru2 O65 C66 O67 -179.4(3) . . . . ?
Ru2 O65 C66 C69 0.8(5) . . . . ?
O65 Ru2 N68 C77 178.3(4) . . . . ?
C62 Ru2 N68 C77 -92.2(4) . . . . ?
C53 Ru2 N68 C77 108.2(4) . . . . ?
C61 Ru2 N68 C77 -54.0(4) . . . . ?
C54 Ru2 N68 C77 95.2(4) . . . . ?
C52 Ru2 N68 C77 45.2(5) . . . . ?
C63 Ru2 N68 C77 -112.3(4) . . . . ?
C51 Ru2 N68 C77 31.6(4) . . . . ?
C55 Ru2 N68 C77 59.2(4) . . . . ?
O65 Ru2 N68 C69 3.2(3) . . . . ?
C62 Ru2 N68 C69 92.8(3) . . . . ?
C53 Ru2 N68 C69 -66.9(4) . . . . ?
C61 Ru2 N68 C69 130.9(3) . . . . ?
C54 Ru2 N68 C69 -79.9(3) . . . . ?
C52 Ru2 N68 C69 -129.8(4) . . . . ?
C63 Ru2 N68 C69 72.6(3) . . . . ?
C51 Ru2 N68 C69 -143.4(3) . . . . ?
C55 Ru2 N68 C69 -115.9(3) . . . . ?
C77 N68 C69 C70 1.3(6) . . . . ?
Ru2 N68 C69 C70 177.1(3) . . . . ?
C77 N68 C69 C66 -179.6(4) . . . . ?
Ru2 N68 C69 C66 -3.9(4) . . . . ?
O67 C66 C69 N68 -177.6(4) . . . . ?
O65 C66 C69 N68 2.3(6) . . . . ?
O67 C66 C69 C70 1.5(7) . . . . ?
O65 C66 C69 C70 -178.7(4) . . . . ?
N68 C69 C70 C71 0.8(7) . . . . ?
C66 C69 C70 C71 -178.2(4) . . . . ?
C69 C70 C71 C72 -0.7(6) . . . . ?
C70 C71 C72 C77 -1.4(6) . . . . ?
C70 C71 C72 C73 178.7(4) . . . . ?
C71 C72 C73 C74 -178.5(4) . . . . ?
C77 C72 C73 C74 1.6(6) . . . . ?
C72 C73 C74 C75 -49.1(5) . . . . ?
C72 C73 C74 C78 45.8(5) . . . . ?
C73 C74 C75 C76 84.4(4) . . . . ?
C78 C74 C75 C76 -27.0(3) . . . . ?
C74 C75 C76 C77 -82.9(4) . . . . ?
C74 C75 C76 C78 26.5(3) . . . . ?
C69 N68 C77 C72 -3.5(6) . . . . ?
Ru2 N68 C77 C72 -178.4(3) . . . . ?
C69 N68 C77 C76 -179.9(4) . . . . ?
Ru2 N68 C77 C76 5.3(6) . . . . ?
C71 C72 C77 N68 3.7(6) . . . . ?
C73 C72 C77 N68 -176.4(4) . . . . ?
C71 C72 C77 C76 -179.7(4) . . . . ?
C73 C72 C77 C76 0.2(6) . . . . ?
C75 C76 C77 N68 -138.2(4) . . . . ?
C78 C76 C77 N68 128.2(4) . . . . ?
C75 C76 C77 C72 45.1(5) . . . . ?
C78 C76 C77 C72 -48.4(5) . . . . ?
C73 C74 C78 C79 169.2(4) . . . . ?
C75 C74 C78 C79 -83.4(4) . . . . ?
C73 C74 C78 C80 40.1(5) . . . . ?
C75 C74 C78 C80 147.4(4) . . . . ?
C73 C74 C78 C76 -80.9(4) . . . . ?
C75 C74 C78 C76 26.4(3) . . . . ?
C77 C76 C78 C79 -165.5(4) . . . . ?
C75 C76 C78 C79 86.1(4) . . . . ?
C77 C76 C78 C80 -38.1(5) . . . . ?
C75 C76 C78 C80 -146.5(4) . . . . ?
C77 C76 C78 C74 82.1(4) . . . . ?
C75 C76 C78 C74 -26.3(3) . . . . ?
F112 P111 F111 F211 13.6(6) . . . . ?
F116 P111 F111 F211 98.8(6) . . . . ?
F114 P111 F111 F211 -167.5(6) . . . . ?
F115 P111 F111 F211 -81.5(6) . . . . ?
F213 P111 F111 F211 -175.4(7) . . . . ?
F214 P111 F111 F211 -174.1(8) . . . . ?
F212 P111 F111 F211 1.1(8) . . . . ?
F112 P111 F111 F214 -172.2(5) . . . . ?
F116 P111 F111 F214 -87.0(5) . . . . ?
F114 P111 F111 F214 6.6(5) . . . . ?
F115 P111 F111 F214 92.7(5) . . . . ?
F213 P111 F111 F214 -1.2(8) . . . . ?
F211 P111 F111 F214 174.1(8) . . . . ?
F212 P111 F111 F214 175.3(6) . . . . ?
F214 F111 F211 F112 -27.9(17) . . . . ?
P111 F111 F211 F112 -20.7(10) . . . . ?
F214 F111 F211 P111 -7.2(10) . . . . ?
F112 P111 F211 F111 -161.9(8) . . . . ?
F116 P111 F211 F111 -84.9(5) . . . . ?
F114 P111 F211 F111 16.5(8) . . . . ?
F113 P111 F211 F111 177.1(5) . . . . ?
F115 P111 F211 F111 95.9(5) . . . . ?
F214 P111 F211 F111 4.6(6) . . . . ?
F212 P111 F211 F111 -179.2(6) . . . . ?
F116 P111 F211 F112 77.0(5) . . . . ?
F114 P111 F211 F112 178.4(4) . . . . ?
F113 P111 F211 F112 -21.0(8) . . . . ?
F115 P111 F211 F112 -102.3(5) . . . . ?
F111 P111 F211 F112 161.9(8) . . . . ?
F214 P111 F211 F112 166.5(6) . . . . ?
F212 P111 F211 F112 -17.3(5) . . . . ?
F116 P111 F114 F214 83.7(7) . . . . ?
F113 P111 F114 F214 173.2(7) . . . . ?
F115 P111 F114 F214 -97.8(7) . . . . ?
F213 P111 F114 F214 164.6(9) . . . . ?
F211 P111 F114 F214 -19.4(9) . . . . ?
F111 P111 F114 F214 -8.4(7) . . . . ?
F212 P111 F114 F214 -176.2(7) . . . . ?
F116 P111 F114 F213 -80.9(6) . . . . ?
F113 P111 F114 F213 8.6(6) . . . . ?
F115 P111 F114 F213 97.7(5) . . . . ?
F211 P111 F114 F213 176.0(7) . . . . ?
F111 P111 F114 F213 -173.0(6) . . . . ?
F214 P111 F114 F213 -164.6(9) . . . . ?
F212 P111 F114 F213 19.2(8) . . . . ?
F213 F114 F214 F111 34(2) . . . . ?
P111 F114 F214 F111 13.0(11) . . . . ?
F213 F114 F214 P111 20.6(13) . . . . ?
F211 F111 F214 F114 -6.1(19) . . . . ?
P111 F111 F214 F114 -13.6(11) . . . . ?
F211 F111 F214 P111 7.4(10) . . . . ?
F112 P111 F214 F114 -178.2(5) . . . . ?
F116 P111 F214 F114 -97.2(6) . . . . ?
F113 P111 F214 F114 -8.5(9) . . . . ?
F115 P111 F214 F114 81.5(6) . . . . ?
F213 P111 F214 F114 -11.6(7) . . . . ?
F211 P111 F214 F114 165.3(7) . . . . ?
F111 P111 F214 F114 169.3(9) . . . . ?
F112 P111 F214 F111 12.5(8) . . . . ?
F116 P111 F214 F111 93.5(4) . . . . ?
F114 P111 F214 F111 -169.3(9) . . . . ?
F113 P111 F214 F111 -177.8(4) . . . . ?
F115 P111 F214 F111 -87.8(4) . . . . ?
F213 P111 F214 F111 179.2(5) . . . . ?
F211 P111 F214 F111 -4.0(5) . . . . ?
F112 P111 F113 F213 168.9(6) . . . . ?
F116 P111 F113 F213 83.8(6) . . . . ?
F114 P111 F113 F213 -9.9(7) . . . . ?
F115 P111 F113 F213 -96.0(6) . . . . ?
F211 P111 F113 F213 -175.3(8) . . . . ?
F214 P111 F113 F213 -4.6(9) . . . . ?
F212 P111 F113 F213 179.8(8) . . . . ?
F112 P111 F113 F212 -10.8(5) . . . . ?
F116 P111 F113 F212 -96.0(5) . . . . ?
F114 P111 F113 F212 170.3(5) . . . . ?
F115 P111 F113 F212 84.3(5) . . . . ?
F213 P111 F113 F212 -179.8(8) . . . . ?
F211 P111 F113 F212 5.0(8) . . . . ?
F214 P111 F113 F212 175.6(6) . . . . ?
F212 F113 F213 F114 16(2) . . . . ?
P111 F113 F213 F114 16.1(11) . . . . ?
F212 F113 F213 P111 0.3(11) . . . . ?
F214 F114 F213 F113 -38(2) . . . . ?
P111 F114 F213 F113 -16.5(11) . . . . ?
F214 F114 F213 P111 -21.5(13) . . . . ?
F112 P111 F213 F113 -14.8(9) . . . . ?
F116 P111 F213 F113 -94.4(6) . . . . ?
F114 P111 F213 F113 166.8(9) . . . . ?
F115 P111 F213 F113 84.8(6) . . . . ?
F111 P111 F213 F113 177.3(5) . . . . ?
F214 P111 F213 F113 176.3(7) . . . . ?
F212 P111 F213 F113 -0.2(6) . . . . ?
F112 P111 F213 F114 178.4(4) . . . . ?
F116 P111 F213 F114 98.8(5) . . . . ?
F113 P111 F213 F114 -166.8(9) . . . . ?
F115 P111 F213 F114 -82.0(5) . . . . ?
F111 P111 F213 F114 10.5(8) . . . . ?
F214 P111 F213 F114 9.5(6) . . . . ?
F212 P111 F213 F114 -167.0(5) . . . . ?
F111 F211 F112 F212 55.3(18) . . . . ?
P111 F211 F112 F212 33.6(11) . . . . ?
F111 F211 F112 P111 21.8(10) . . . . ?
F116 P111 F112 F212 101.2(6) . . . . ?
F113 P111 F112 F212 11.8(6) . . . . ?
F115 P111 F112 F212 -77.3(6) . . . . ?
F213 P111 F112 F212 21.4(8) . . . . ?
F211 P111 F112 F212 -154.6(8) . . . . ?
F111 P111 F112 F212 -166.7(6) . . . . ?
F214 P111 F112 F212 -176.5(7) . . . . ?
F116 P111 F112 F211 -104.2(6) . . . . ?
F113 P111 F112 F211 166.4(6) . . . . ?
F115 P111 F112 F211 77.2(5) . . . . ?
F213 P111 F112 F211 176.0(7) . . . . ?
F111 P111 F112 F211 -12.1(6) . . . . ?
F214 P111 F112 F211 -21.9(9) . . . . ?
F212 P111 F112 F211 154.6(8) . . . . ?
F211 F112 F212 F113 -50.4(16) . . . . ?
P111 F112 F212 F113 -17.8(9) . . . . ?
F211 F112 F212 P111 -32.7(11) . . . . ?
F213 F113 F212 F112 17.5(18) . . . . ?
P111 F113 F212 F112 17.8(9) . . . . ?
F213 F113 F212 P111 -0.3(12) . . . . ?
F116 P111 F212 F112 -78.6(5) . . . . ?
F114 P111 F212 F112 -178.4(4) . . . . ?
F113 P111 F212 F112 -164.2(8) . . . . ?
F115 P111 F212 F112 102.7(5) . . . . ?
F213 P111 F212 F112 -164.1(6) . . . . ?
F211 P111 F212 F112 19.0(6) . . . . ?
F111 P111 F212 F112 18.3(8) . . . . ?
F112 P111 F212 F113 164.2(8) . . . . ?
F116 P111 F212 F113 85.7(4) . . . . ?
F114 P111 F212 F113 -14.2(7) . . . . ?
F115 P111 F212 F113 -93.0(4) . . . . ?
F213 P111 F212 F113 0.1(5) . . . . ?
F211 P111 F212 F113 -176.7(5) . . . . ?
F111 P111 F212 F113 -177.5(4) . . . . ?

loop_
_platon_squeeze_void_nr
_platon_squeeze_void_average_x
_platon_squeeze_void_average_y
_platon_squeeze_void_average_z
_platon_squeeze_void_volume
_platon_squeeze_void_count_electrons
_platon_squeeze_void_content
1 0.500 0.174 0.500 128 24 ' '
2 0.000 0.674 0.500 128 24 ' '
